data_7715830
loop_
_publ_author_name
'Salom&#xf3;n-Flores, Mar&#xed;a K'
'Valdes-Garc&#xed;a, Josue'
'Viviano-Posadas, Alejandro O'
'Mart&#xed;nez-Otero, Diego'
'Barroso-Flores, Joaqu&#xed;n'
'Bazany-Rodr&#xed;guez, Iv&#xe1;n J'
'Dorazco-Gonz&#xe1;lez, Alejandro'

_publ_section_title
;
 Molecular two-point recognition of fructosyl valine and fructosyl glycyl
 histidine in water by fluorescent Zn(II)-terpyridine complexes bearing
 boronic acids.
;
_journal_issue 20
_journal_name_full 'Dalton transactions (Cambridge, England : 2003)'
_journal_page_first 8692
_journal_page_last 8708
_journal_paper_doi 10.1039/d4dt00260a
_journal_volume 53
_journal_year 2024
_chemical_formula_moiety '3(C31 H23 Br2 N4 Zn), Br4 Zn, 2.774(C2 H3 N), 0.226(C2 H6 O), Br'
_chemical_formula_sum 'C99 H82.68 Br11 N14.77 O2.23 Zn4'
_chemical_formula_weight 2655.41
_space_group_crystal_system triclinic
_space_group_IT_number 2
_space_group_name_Hall '-P 1'
_space_group_name_H-M_alt 'P -1'
_atom_sites_solution_hydrogens mixed
_atom_sites_solution_primary direct
_atom_sites_solution_secondary difmap
_audit_creation_method SHELXL-2018/3
_audit_update_record
;
2023-07-05 deposited with the CCDC.	2024-04-24 downloaded from the CCDC.
;
_cell_angle_alpha 87.8007(11)
_cell_angle_beta 84.5345(11)
_cell_angle_gamma 88.1333(12)
_cell_formula_units_Z 2
_cell_length_a 11.9341(7)
_cell_length_b 13.9809(8)
_cell_length_c 29.8353(17)
_cell_measurement_reflns_used 9941
_cell_measurement_temperature 100(2)
_cell_measurement_theta_max 27.39
_cell_measurement_theta_min 2.26
_cell_volume 4949.6(5)
_computing_cell_refinement 'Bruker SAINT'
_computing_data_collection 'Bruker APEX2'
_computing_data_reduction 'Bruker SAINT'
_computing_molecular_graphics 'Bruker SHELXTL'
_computing_publication_material 'Bruker SHELXTL'
_computing_structure_refinement 'SHELXL-2018/3 (Sheldrick, 2018)'
_computing_structure_solution 'SHELXS-97 (Sheldrick 2008)'
_diffrn_ambient_temperature 100(2)
_diffrn_measured_fraction_theta_full 0.999
_diffrn_measured_fraction_theta_max 1.000
_diffrn_measurement_device_type 'Bruker APEX-II CCD'
_diffrn_measurement_method '\w scans'
_diffrn_radiation_type MoK\a
_diffrn_radiation_wavelength 0.71073
_diffrn_reflns_av_R_equivalents 0.0461
_diffrn_reflns_av_unetI/netI 0.0403
_diffrn_reflns_Laue_measured_fraction_full 0.999
_diffrn_reflns_Laue_measured_fraction_max 1.000
_diffrn_reflns_limit_h_max 15
_diffrn_reflns_limit_h_min -15
_diffrn_reflns_limit_k_max 18
_diffrn_reflns_limit_k_min -18
_diffrn_reflns_limit_l_max 38
_diffrn_reflns_limit_l_min -38
_diffrn_reflns_number 91894
_diffrn_reflns_point_group_measured_fraction_full 0.999
_diffrn_reflns_point_group_measured_fraction_max 1.000
_diffrn_reflns_theta_full 25.242
_diffrn_reflns_theta_max 27.485
_diffrn_reflns_theta_min 1.786
_diffrn_source 'Incoatec ImuS'
_exptl_absorpt_coefficient_mu 5.455
_exptl_absorpt_correction_T_max 0.7456
_exptl_absorpt_correction_T_min 0.5762
_exptl_absorpt_correction_type multi-scan
_exptl_absorpt_process_details
; 
The symmetry employed for this shelxl refinement is uniquely defined 
by the following loop, which should always be used as a source of 
symmetry information in preference to the above space-group names. 
They are only intended as comments. 
;
_exptl_crystal_colour colourless
_exptl_crystal_density_diffrn 1.782
_exptl_crystal_description Plate
_exptl_crystal_F_000 2606
_exptl_crystal_preparation Luminescent
_exptl_crystal_size_max 0.187
_exptl_crystal_size_mid 0.140
_exptl_crystal_size_min 0.100
_refine_diff_density_max 1.492
_refine_diff_density_min -1.448
_refine_diff_density_rms 0.104
_refine_ls_extinction_method none
_refine_ls_goodness_of_fit_ref 1.055
_refine_ls_hydrogen_treatment mixed
_refine_ls_matrix_type full
_refine_ls_number_parameters 1689
_refine_ls_number_reflns 22705
_refine_ls_number_restraints 3001
_refine_ls_restrained_S_all 1.017
_refine_ls_R_factor_all 0.0574
_refine_ls_R_factor_gt 0.0404
_refine_ls_shift/su_max 0.006
_refine_ls_shift/su_mean 0.000
_refine_ls_structure_factor_coef Fsqd
_refine_ls_weighting_details 'w=1/[\s^2^(Fo^2^)+(0.0357P)^2^+11.8510P] where P=(Fo^2^+2Fc^2^)/3'
_refine_ls_weighting_scheme calc
_refine_ls_wR_factor_gt 0.0887
_refine_ls_wR_factor_ref 0.0946
_reflns_Friedel_coverage 0.000
_reflns_number_gt 18031
_reflns_number_total 22705
_reflns_threshold_expression 'I > 2\s(I)'
_cod_data_source_file d4dt00260a2.cif
_cod_data_source_block 150DGA22_0m
_cod_depositor_comments 'Adding full bibliography for 7715829--7715830.cif.'
_cod_database_code 7715830
_shelx_shelxl_version_number 2018/3
_shelx_space_group_comment
; 
The symmetry employed for this shelxl refinement is uniquely defined 
by the following loop, which should always be used as a source of 
symmetry information in preference to the above space-group names. 
They are only intended as comments. 
;
_shelx_estimated_absorpt_t_min 0.429
_shelx_estimated_absorpt_t_max 0.612

loop_
_space_group_symop_operation_xyz
'x, y, z'
'-x, -y, -z'

loop_
_atom_site_label
_atom_site_type_symbol
_atom_site_fract_x
_atom_site_fract_y
_atom_site_fract_z
_atom_site_U_iso_or_equiv
_atom_site_adp_type
_atom_site_occupancy
_atom_site_site_symmetry_order
_atom_site_calc_flag
_atom_site_refinement_flags_posn
_atom_site_refinement_flags_adp
_atom_site_refinement_flags_occupancy
_atom_site_disorder_assembly
_atom_site_disorder_group
Br1 Br 1.39532(3) 0.88821(3) 0.48304(2) 0.02372(8) Uani 1 1 d . . . . .
Br2 Br 1.26874(3) 1.15213(3) 0.45986(2) 0.02333(8) Uani 1 1 d . . . . .
Zn1 Zn 1.24835(3) 1.00485(3) 0.50336(2) 0.01834(9) Uani 1 1 d . . . . .
N1 N 1.1353(2) 0.9297(2) 0.55062(10) 0.0168(6) Uani 1 1 d . . . . .
N2 N 1.2741(2) 1.0605(2) 0.56932(11) 0.0203(6) Uani 1 1 d . . . . .
N3 N 1.1269(2) 0.9358(2) 0.46420(10) 0.0199(6) Uani 1 1 d . . . . .
N4 N 0.8438(2) 0.6321(2) 0.71360(10) 0.0166(6) Uani 1 1 d . . . . .
C1 C 1.1474(3) 0.9366(3) 0.59461(12) 0.0181(7) Uani 1 1 d . . . . .
C2 C 1.0908(3) 0.8770(2) 0.62680(12) 0.0179(7) Uani 1 1 d . . . . .
H2 H 1.101022 0.881284 0.657835 0.022 Uiso 1 1 calc R U . . .
C3 C 1.0182(3) 0.8103(2) 0.61240(12) 0.0167(7) Uani 1 1 d . . . . .
C4 C 1.0065(3) 0.8035(2) 0.56662(12) 0.0180(7) Uani 1 1 d . . . . .
H4 H 0.958795 0.757669 0.556235 0.022 Uiso 1 1 calc R U . . .
C5 C 1.0667(3) 0.8657(2) 0.53661(12) 0.0172(7) Uani 1 1 d . . . . .
C6 C 1.2205(3) 1.0146(3) 0.60541(13) 0.0194(7) Uani 1 1 d . . . . .
C7 C 1.2281(3) 1.0426(3) 0.64898(13) 0.0231(8) Uani 1 1 d . . . . .
H7 H 1.189703 1.008985 0.673803 0.028 Uiso 1 1 calc R U . . .
C8 C 1.2927(3) 1.1206(3) 0.65591(15) 0.0279(9) Uani 1 1 d . . . . .
H8 H 1.299397 1.141135 0.685508 0.033 Uiso 1 1 calc R U . . .
C9 C 1.3469(3) 1.1678(3) 0.61899(15) 0.0281(9) Uani 1 1 d . . . . .
H9 H 1.391623 1.221379 0.622790 0.034 Uiso 1 1 calc R U . . .
C10 C 1.3353(3) 1.1360(3) 0.57615(14) 0.0237(8) Uani 1 1 d . . . . .
H10 H 1.372272 1.169033 0.550818 0.028 Uiso 1 1 calc R U . . .
C11 C 1.0602(3) 0.8707(2) 0.48686(12) 0.0179(7) Uani 1 1 d . . . . .
C12 C 0.9920(3) 0.8122(3) 0.46499(13) 0.0213(7) Uani 1 1 d . . . . .
H12 H 0.944562 0.767534 0.481634 0.026 Uiso 1 1 calc R U . . .
C13 C 0.9949(3) 0.8205(3) 0.41838(13) 0.0252(8) Uani 1 1 d . . . . .
H13 H 0.949631 0.781296 0.402532 0.030 Uiso 1 1 calc R U . . .
C14 C 1.0649(3) 0.8870(3) 0.39528(13) 0.0269(8) Uani 1 1 d . . . . .
H14 H 1.068730 0.893722 0.363371 0.032 Uiso 1 1 calc R U . . .
C15 C 1.1288(3) 0.9429(3) 0.41938(13) 0.0251(8) Uani 1 1 d . . . . .
H15 H 1.176261 0.988541 0.403436 0.030 Uiso 1 1 calc R U . . .
C16 C 0.9539(3) 0.7490(2) 0.64671(11) 0.0152(7) Uani 1 1 d . . . . .
C17 C 0.8797(3) 0.7904(2) 0.68167(12) 0.0154(7) Uani 1 1 d . . . . .
C18 C 0.8585(3) 0.8903(3) 0.68407(13) 0.0212(8) Uani 1 1 d . . . . .
H18 H 0.896842 0.932304 0.662441 0.025 Uiso 1 1 calc R U . . .
C19 C 0.7832(3) 0.9278(3) 0.71723(13) 0.0244(8) Uani 1 1 d . . . . .
H19 H 0.770748 0.995123 0.718806 0.029 Uiso 1 1 calc R U . . .
C20 C 0.7255(3) 0.8657(3) 0.74854(13) 0.0267(8) Uani 1 1 d . . . . .
H20 H 0.672262 0.891716 0.770871 0.032 Uiso 1 1 calc R U . . .
C21 C 0.7433(3) 0.7685(3) 0.74798(12) 0.0217(8) Uani 1 1 d . . . . .
H21 H 0.702978 0.727643 0.769540 0.026 Uiso 1 1 calc R U . . .
C22 C 0.8227(3) 0.7301(3) 0.71471(12) 0.0166(7) Uani 1 1 d . . . . .
C23 C 0.9096(3) 0.5937(3) 0.68011(12) 0.0177(7) Uani 1 1 d . . . . .
H23 H 0.919541 0.526066 0.679497 0.021 Uiso 1 1 calc R U . . .
C24 C 0.9643(3) 0.6505(3) 0.64586(12) 0.0177(7) Uani 1 1 d . . . . .
H24 H 1.008921 0.621149 0.621810 0.021 Uiso 1 1 calc R U . . .
C25 C 0.7952(3) 0.5673(3) 0.75096(12) 0.0222(8) Uani 1 1 d . . . . .
H25A H 0.816528 0.500127 0.744030 0.027 Uiso 1 1 calc R U . . .
H25B H 0.712016 0.573802 0.753192 0.027 Uiso 1 1 calc R U . . .
C26 C 0.8363(3) 0.5905(3) 0.79570(11) 0.0241(8) Uani 1 1 d D . . . .
C27 C 0.9445(5) 0.6243(9) 0.7965(2) 0.031(2) Uani 0.634(15) 1 d D U P A 1
H27 H 0.992852 0.630066 0.769397 0.037 Uiso 0.634(15) 1 calc R U P A 1
C28 C 0.9818(6) 0.6496(8) 0.8371(3) 0.0350(19) Uani 0.634(15) 1 d D U P A 1
H28 H 1.055458 0.672995 0.837558 0.042 Uiso 0.634(15) 1 calc R U P A 1
C29 C 0.9119(9) 0.6407(9) 0.8768(2) 0.0350(19) Uani 0.634(15) 1 d D U P A 1
H29 H 0.938198 0.656674 0.904557 0.042 Uiso 0.634(15) 1 calc R U P A 1
C30 C 0.8035(8) 0.6085(15) 0.8759(2) 0.0319(17) Uani 0.634(15) 1 d D U P A 1
H30 H 0.755311 0.602788 0.903078 0.038 Uiso 0.634(15) 1 calc R U P A 1
C31 C 0.7653(8) 0.585(2) 0.8354(3) 0.029(2) Uani 0.634(15) 1 d D U P A 1
H31 H 0.690302 0.564425 0.834815 0.035 Uiso 0.634(15) 1 calc R U P A 1
C27A C 0.9482(6) 0.6018(18) 0.8026(4) 0.034(3) Uani 0.366(15) 1 d D U P A 2
H27A H 1.004862 0.598340 0.778051 0.041 Uiso 0.366(15) 1 calc R U P A 2
C28A C 0.9770(11) 0.6181(14) 0.8456(5) 0.035(2) Uani 0.366(15) 1 d D U P A 2
H28A H 1.053606 0.626619 0.850347 0.042 Uiso 0.366(15) 1 calc R U P A 2
C29A C 0.8946(16) 0.6221(17) 0.8816(4) 0.035(2) Uani 0.366(15) 1 d D U P A 2
H29A H 0.914917 0.631863 0.911068 0.042 Uiso 0.366(15) 1 calc R U P A 2
C30A C 0.7825(13) 0.612(3) 0.8745(4) 0.033(2) Uani 0.366(15) 1 d D U P A 2
H30A H 0.725235 0.619733 0.898595 0.039 Uiso 0.366(15) 1 calc R U P A 2
C31A C 0.7542(12) 0.590(4) 0.8321(5) 0.030(3) Uani 0.366(15) 1 d D U P A 2
H31A H 0.679163 0.573838 0.827901 0.036 Uiso 0.366(15) 1 calc R U P A 2
Br3 Br 0.85597(3) 0.15896(3) 0.25311(2) 0.03239(10) Uani 1 1 d . . . . .
Br4 Br 0.55892(3) 0.26557(3) 0.20784(2) 0.02818(9) Uani 1 1 d . . . . .
Zn2 Zn 0.67878(3) 0.24313(3) 0.26801(2) 0.01902(9) Uani 1 1 d D . . . .
N5 N 0.6716(2) 0.2854(2) 0.33516(10) 0.0145(6) Uani 1 1 d . . . . .
N7 N 0.5826(2) 0.1341(2) 0.30718(10) 0.0173(6) Uani 1 1 d . . . . .
N8 N 0.6911(3) 0.3855(2) 0.56242(10) 0.0196(6) Uani 1 1 d . . . . .
C32 C 0.7210(3) 0.3663(2) 0.34479(12) 0.0170(7) Uani 1 1 d . . . . .
C33 C 0.7268(3) 0.3918(2) 0.38901(13) 0.0186(7) Uani 1 1 d . . . . .
H33 H 0.764725 0.447527 0.395607 0.022 Uiso 1 1 calc R U . . .
C34 C 0.6754(3) 0.3333(2) 0.42364(12) 0.0168(7) Uani 1 1 d . . . . .
C35 C 0.6226(3) 0.2504(2) 0.41317(12) 0.0163(7) Uani 1 1 d . . . . .
H35 H 0.586489 0.210345 0.436234 0.020 Uiso 1 1 calc R U . . .
C36 C 0.6241(3) 0.2282(2) 0.36818(12) 0.0154(7) Uani 1 1 d . . . . .
N6 N 0.7418(13) 0.3899(5) 0.2639(3) 0.0230(6) Uani 0.634(15) 1 d D U P A 1
C37 C 0.7637(10) 0.4273(5) 0.3027(2) 0.0217(7) Uani 0.634(15) 1 d D U P A 1
C38 C 0.8185(7) 0.5135(5) 0.3038(2) 0.0233(7) Uani 0.634(15) 1 d D U P A 1
H38 H 0.834472 0.538382 0.331573 0.028 Uiso 0.634(15) 1 calc R U P A 1
C39 C 0.8491(6) 0.5620(4) 0.2634(3) 0.0246(8) Uani 0.634(15) 1 d D U P A 1
H39 H 0.885510 0.621430 0.263213 0.029 Uiso 0.634(15) 1 calc R U P A 1
C40 C 0.8267(6) 0.5240(4) 0.2235(2) 0.0250(8) Uani 0.634(15) 1 d D U P A 1
H40 H 0.846434 0.557045 0.195620 0.030 Uiso 0.634(15) 1 calc R U P A 1
C41 C 0.7745(6) 0.4361(4) 0.2249(2) 0.0245(7) Uani 0.634(15) 1 d D U P A 1
H41 H 0.761784 0.408121 0.197373 0.029 Uiso 0.634(15) 1 calc R U P A 1
N6A N 0.740(2) 0.3901(7) 0.2672(4) 0.0231(7) Uani 0.366(15) 1 d D U P A 2
C37A C 0.7577(18) 0.4221(8) 0.3077(3) 0.0222(7) Uani 0.366(15) 1 d D U P A 2
C38A C 0.8045(12) 0.5106(7) 0.3125(3) 0.0232(8) Uani 0.366(15) 1 d D U P A 2
H38A H 0.819005 0.531003 0.341339 0.028 Uiso 0.366(15) 1 calc R U P A 2
C39A C 0.8296(11) 0.5681(5) 0.2743(4) 0.0243(8) Uani 0.366(15) 1 d D U P A 2
H39A H 0.861699 0.628732 0.276654 0.029 Uiso 0.366(15) 1 calc R U P A 2
C40A C 0.8079(10) 0.5373(6) 0.2329(3) 0.0248(8) Uani 0.366(15) 1 d D U P A 2
H40A H 0.825040 0.575904 0.206437 0.030 Uiso 0.366(15) 1 calc R U P A 2
C41A C 0.7602(11) 0.4481(6) 0.2306(3) 0.0244(8) Uani 0.366(15) 1 d D U P A 2
H41A H 0.741130 0.427858 0.202336 0.029 Uiso 0.366(15) 1 calc R U P A 2
C42 C 0.5709(3) 0.1426(2) 0.35219(11) 0.0144(6) Uani 1 1 d . . . . .
C43 C 0.5096(3) 0.0783(3) 0.38094(12) 0.0184(7) Uani 1 1 d . . . . .
H43 H 0.502138 0.085971 0.412600 0.022 Uiso 1 1 calc R U . . .
C44 C 0.4598(3) 0.0030(3) 0.36227(13) 0.0222(8) Uani 1 1 d . . . . .
H44 H 0.416730 -0.041483 0.380956 0.027 Uiso 1 1 calc R U . . .
C45 C 0.4736(3) -0.0064(3) 0.31625(14) 0.0257(8) Uani 1 1 d . . . . .
H45 H 0.441222 -0.058163 0.302844 0.031 Uiso 1 1 calc R U . . .
C46 C 0.5350(3) 0.0601(3) 0.28997(13) 0.0246(8) Uani 1 1 d . . . . .
H46 H 0.543873 0.053186 0.258270 0.030 Uiso 1 1 calc R U . . .
C47 C 0.6781(3) 0.3583(2) 0.47143(12) 0.0165(7) Uani 1 1 d . . . . .
C48 C 0.5778(3) 0.3687(2) 0.50065(12) 0.0158(7) Uani 1 1 d . . . . .
C49 C 0.4693(3) 0.3671(2) 0.48513(13) 0.0187(7) Uani 1 1 d . . . . .
H49 H 0.462608 0.359971 0.453964 0.022 Uiso 1 1 calc R U . . .
C50 C 0.3739(3) 0.3757(2) 0.51425(13) 0.0212(8) Uani 1 1 d . . . . .
H50 H 0.301790 0.374867 0.503288 0.025 Uiso 1 1 calc R U . . .
C51 C 0.3832(3) 0.3857(2) 0.56023(13) 0.0213(8) Uani 1 1 d . . . . .
H51 H 0.316688 0.390507 0.580322 0.026 Uiso 1 1 calc R U . . .
C52 C 0.4865(3) 0.3888(2) 0.57701(13) 0.0204(7) Uani 1 1 d . . . . .
H52 H 0.491370 0.395470 0.608329 0.024 Uiso 1 1 calc R U . . .
C53 C 0.5849(3) 0.3819(2) 0.54706(12) 0.0172(7) Uani 1 1 d . . . . .
C54 C 0.7843(3) 0.3811(3) 0.53415(13) 0.0216(8) Uani 1 1 d . . . . .
H54 H 0.855244 0.386828 0.545618 0.026 Uiso 1 1 calc R U . . .
C55 C 0.7808(3) 0.3684(3) 0.48854(13) 0.0209(7) Uani 1 1 d . . . . .
H55 H 0.848498 0.366701 0.469049 0.025 Uiso 1 1 calc R U . . .
C56 C 0.7040(4) 0.3906(3) 0.61158(13) 0.0264(8) Uani 1 1 d . . . . .
H56A H 0.784547 0.380496 0.616276 0.032 Uiso 1 1 calc R U . . .
H56B H 0.662196 0.337762 0.627821 0.032 Uiso 1 1 calc R U . . .
C57 C 0.6626(3) 0.4841(3) 0.63200(12) 0.0191(7) Uani 1 1 d . . . . .
C58 C 0.6938(3) 0.5710(3) 0.61159(12) 0.0203(7) Uani 1 1 d . . . . .
H58 H 0.739384 0.573001 0.583687 0.024 Uiso 1 1 calc R U . . .
C59 C 0.6575(3) 0.6559(3) 0.63248(13) 0.0226(8) Uani 1 1 d . . . . .
H59 H 0.678450 0.716000 0.618767 0.027 Uiso 1 1 calc R U . . .
C60 C 0.5911(3) 0.6525(3) 0.67313(13) 0.0243(8) Uani 1 1 d . . . . .
H60 H 0.567004 0.710248 0.687318 0.029 Uiso 1 1 calc R U . . .
C61 C 0.5597(3) 0.5655(3) 0.69318(13) 0.0253(8) Uani 1 1 d . . . . .
H61 H 0.513648 0.563619 0.720956 0.030 Uiso 1 1 calc R U . . .
C62 C 0.5954(3) 0.4810(3) 0.67282(13) 0.0232(8) Uani 1 1 d . . . . .
H62 H 0.574221 0.421154 0.686656 0.028 Uiso 1 1 calc R U . . .
Br5 Br 0.26592(4) 1.24962(3) 0.00645(2) 0.03746(11) Uani 1 1 d . . . . .
Br6 Br -0.03698(4) 1.17801(4) -0.02521(2) 0.04085(12) Uani 1 1 d . . . . .
Zn3 Zn 0.13991(4) 1.12044(3) -0.00078(2) 0.02479(10) Uani 1 1 d D . . . .
N9 N 0.2341(3) 0.9991(2) 0.01999(11) 0.0262(7) Uani 1 1 d . . . . .
N12 N 0.5712(3) 0.6333(2) 0.10859(10) 0.0212(6) Uani 1 1 d . . . . .
C63 C 0.3012(3) 0.9512(3) -0.01060(13) 0.0256(8) Uani 1 1 d D . . . .
C64 C 0.3743(3) 0.8776(3) 0.00280(14) 0.0269(9) Uani 1 1 d . . . . .
H64 H 0.421837 0.843665 -0.018896 0.032 Uiso 1 1 calc R U . . .
C65 C 0.3759(3) 0.8550(3) 0.04880(14) 0.0250(8) Uani 1 1 d . . . . .
C66 C 0.3038(3) 0.9052(3) 0.07956(14) 0.0257(8) Uani 1 1 d . . . . .
H66 H 0.303219 0.890574 0.110945 0.031 Uiso 1 1 calc R U . . .
C67 C 0.2329(3) 0.9765(3) 0.06390(13) 0.0253(8) Uani 1 1 d D . . . .
N10 N 0.2197(12) 1.0601(10) -0.0631(3) 0.024(2) Uani 0.634(15) 1 d D U P A 1
C68 C 0.2910(15) 0.9854(12) -0.0580(2) 0.024(2) Uani 0.634(15) 1 d D U P A 1
C69 C 0.3476(10) 0.9406(8) -0.0947(4) 0.027(2) Uani 0.634(15) 1 d D U P A 1
H69 H 0.398048 0.887792 -0.090452 0.032 Uiso 0.634(15) 1 calc R U P A 1
C70 C 0.3289(9) 0.9748(7) -0.1374(3) 0.0279(19) Uani 0.634(15) 1 d D U P A 1
H70 H 0.365982 0.945304 -0.163122 0.033 Uiso 0.634(15) 1 calc R U P A 1
C71 C 0.2554(8) 1.0525(8) -0.1425(3) 0.0278(18) Uani 0.634(15) 1 d D U P A 1
H71 H 0.241700 1.077249 -0.171671 0.033 Uiso 0.634(15) 1 calc R U P A 1
C72 C 0.2027(9) 1.0932(8) -0.1044(3) 0.0255(19) Uani 0.634(15) 1 d D U P A 1
H72 H 0.152565 1.146579 -0.107708 0.031 Uiso 0.634(15) 1 calc R U P A 1
N10A N 0.203(2) 1.0480(17) -0.0624(5) 0.025(3) Uani 0.366(15) 1 d D U P A 2
C68A C 0.278(3) 0.974(2) -0.0581(4) 0.024(3) Uani 0.366(15) 1 d D U P A 2
C69A C 0.3245(18) 0.9247(16) -0.0953(6) 0.027(3) Uani 0.366(15) 1 d D U P A 2
H69A H 0.371753 0.869618 -0.091208 0.032 Uiso 0.366(15) 1 calc R U P A 2
C70A C 0.3020(15) 0.9552(13) -0.1378(6) 0.028(3) Uani 0.366(15) 1 d D U P A 2
H70A H 0.335643 0.923599 -0.163600 0.034 Uiso 0.366(15) 1 calc R U P A 2
C71A C 0.2289(16) 1.0334(13) -0.1422(6) 0.029(3) Uani 0.366(15) 1 d D U P A 2
H71A H 0.212955 1.057540 -0.171211 0.035 Uiso 0.366(15) 1 calc R U P A 2
C72A C 0.1796(18) 1.0757(15) -0.1038(6) 0.028(3) Uani 0.366(15) 1 d D U P A 2
H72A H 0.126230 1.126828 -0.106990 0.034 Uiso 0.366(15) 1 calc R U P A 2
N11 N 0.0751(11) 1.0854(8) 0.0691(2) 0.026(2) Uani 0.634(15) 1 d D U P A 1
C73 C 0.1402(10) 1.0258(8) 0.0923(4) 0.0243(19) Uani 0.634(15) 1 d D U P A 1
C74 C 0.1216(10) 1.0090(8) 0.1381(4) 0.031(2) Uani 0.634(15) 1 d D U P A 1
H74 H 0.169406 0.966127 0.153472 0.037 Uiso 0.634(15) 1 calc R U P A 1
C75 C 0.0314(9) 1.0564(7) 0.1612(4) 0.035(2) Uani 0.634(15) 1 d D U P A 1
H75 H 0.016551 1.046956 0.192841 0.042 Uiso 0.634(15) 1 calc R U P A 1
C76 C -0.0359(9) 1.1170(7) 0.1377(3) 0.033(2) Uani 0.634(15) 1 d D U P A 1
H76 H -0.098517 1.149603 0.152951 0.040 Uiso 0.634(15) 1 calc R U P A 1
C77 C -0.0128(10) 1.1306(8) 0.0918(4) 0.031(2) Uani 0.634(15) 1 d D U P A 1
H77 H -0.059969 1.172930 0.075772 0.037 Uiso 0.634(15) 1 calc R U P A 1
N11A N 0.090(2) 1.0989(15) 0.0715(3) 0.025(3) Uani 0.366(15) 1 d D U P A 2
C73A C 0.1545(17) 1.0370(14) 0.0939(7) 0.027(3) Uani 0.366(15) 1 d D U P A 2
C74A C 0.1401(17) 1.0241(15) 0.1402(7) 0.029(3) Uani 0.366(15) 1 d D U P A 2
H74A H 0.186880 0.979791 0.155332 0.035 Uiso 0.366(15) 1 calc R U P A 2
C75A C 0.0561(15) 1.0769(13) 0.1641(6) 0.030(3) Uani 0.366(15) 1 d D U P A 2
H75A H 0.044482 1.069457 0.195986 0.036 Uiso 0.366(15) 1 calc R U P A 2
C76A C -0.0103(15) 1.1403(12) 0.1413(6) 0.033(3) Uani 0.366(15) 1 d D U P A 2
H76A H -0.068550 1.177103 0.157093 0.040 Uiso 0.366(15) 1 calc R U P A 2
C77A C 0.0091(17) 1.1495(14) 0.0952(6) 0.031(3) Uani 0.366(15) 1 d D U P A 2
H77A H -0.036782 1.193499 0.079474 0.037 Uiso 0.366(15) 1 calc R U P A 2
C78 C 0.4482(3) 0.7770(3) 0.06692(13) 0.0228(8) Uani 1 1 d . . . . .
C79 C 0.4322(3) 0.6798(3) 0.05738(12) 0.0204(7) Uani 1 1 d . . . . .
C80 C 0.3526(3) 0.6520(3) 0.02870(13) 0.0245(8) Uani 1 1 d . . . . .
H80 H 0.307430 0.699353 0.014695 0.029 Uiso 1 1 calc R U . . .
C81 C 0.3398(3) 0.5568(3) 0.02086(14) 0.0265(8) Uani 1 1 d . . . . .
H81 H 0.287184 0.538828 0.000972 0.032 Uiso 1 1 calc R U . . .
C82 C 0.4047(3) 0.4860(3) 0.04229(13) 0.0242(8) Uani 1 1 d . . . . .
H82 H 0.395867 0.420518 0.036409 0.029 Uiso 1 1 calc R U . . .
C83 C 0.4794(3) 0.5098(3) 0.07111(12) 0.0212(7) Uani 1 1 d . . . . .
H83 H 0.520738 0.460973 0.085968 0.025 Uiso 1 1 calc R U . . .
C84 C 0.4960(3) 0.6072(3) 0.07919(12) 0.0195(7) Uani 1 1 d . . . . .
C85 C 0.5856(3) 0.7249(3) 0.11658(14) 0.0265(8) Uani 1 1 d . . . . .
H85 H 0.638492 0.740698 0.136786 0.032 Uiso 1 1 calc R U . . .
C86 C 0.5249(3) 0.7981(3) 0.09598(14) 0.0264(8) Uani 1 1 d . . . . .
H86 H 0.536872 0.862924 0.102151 0.032 Uiso 1 1 calc R U . . .
C87 C 0.6341(3) 0.5586(3) 0.13408(13) 0.0235(8) Uani 1 1 d . . . . .
H87A H 0.580212 0.512043 0.148722 0.028 Uiso 1 1 calc R U . . .
H87B H 0.670363 0.589339 0.158092 0.028 Uiso 1 1 calc R U . . .
C88 C 0.7232(3) 0.5056(2) 0.10440(13) 0.0238(8) Uani 1 1 d D . . . .
C89 C 0.727(2) 0.4061(4) 0.1029(11) 0.0236(18) Uani 0.634(15) 1 d D U P A 1
H89 H 0.673863 0.369476 0.121145 0.028 Uiso 0.634(15) 1 calc R U P A 1
C90 C 0.8101(12) 0.3604(8) 0.0745(5) 0.0253(19) Uani 0.634(15) 1 d D U P A 1
H90 H 0.812226 0.292525 0.073270 0.030 Uiso 0.634(15) 1 calc R U P A 1
C91 C 0.8890(11) 0.4131(8) 0.0483(5) 0.0267(19) Uani 0.634(15) 1 d D U P A 1
H91 H 0.944852 0.381756 0.028761 0.032 Uiso 0.634(15) 1 calc R U P A 1
C92 C 0.8863(13) 0.5122(8) 0.0505(6) 0.031(2) Uani 0.634(15) 1 d D U P A 1
H92 H 0.941703 0.548432 0.033017 0.038 Uiso 0.634(15) 1 calc R U P A 1
C93 C 0.803(2) 0.5590(9) 0.0784(10) 0.029(2) Uani 0.634(15) 1 d D U P A 1
H93 H 0.800556 0.626870 0.079476 0.035 Uiso 0.634(15) 1 calc R U P A 1
C89A C 0.717(4) 0.4063(6) 0.1072(19) 0.024(3) Uani 0.366(15) 1 d D U P A 2
H89A H 0.661004 0.377254 0.127399 0.028 Uiso 0.366(15) 1 calc R U P A 2
C90A C 0.792(2) 0.3487(14) 0.0808(10) 0.026(2) Uani 0.366(15) 1 d D U P A 2
H90A H 0.786375 0.281054 0.082452 0.031 Uiso 0.366(15) 1 calc R U P A 2
C91A C 0.876(2) 0.3915(13) 0.0522(9) 0.025(2) Uani 0.366(15) 1 d D U P A 2
H91A H 0.928674 0.352738 0.034627 0.030 Uiso 0.366(15) 1 calc R U P A 2
C92A C 0.883(2) 0.4899(14) 0.0490(10) 0.028(2) Uani 0.366(15) 1 d D U P A 2
H92A H 0.940327 0.518504 0.029091 0.033 Uiso 0.366(15) 1 calc R U P A 2
C93A C 0.806(4) 0.5474(15) 0.0749(16) 0.026(3) Uani 0.366(15) 1 d D U P A 2
H93A H 0.810699 0.615123 0.072273 0.032 Uiso 0.366(15) 1 calc R U P A 2
Zn4 Zn 0.5911(5) 0.2270(4) 0.76615(16) 0.0216(5) Uani 0.5742 1 d D U P B 1
Br8 Br 0.7144(6) 0.2046(5) 0.69704(19) 0.0316(7) Uani 0.5742 1 d D U P B 1
Br9 Br 0.6652(3) 0.3467(2) 0.80947(11) 0.0365(6) Uani 0.5742 1 d D U P B 1
Br10 Br 0.5921(7) 0.0721(5) 0.8056(3) 0.0284(6) Uani 0.5742 1 d D U P B 1
Br11 Br 0.40306(13) 0.27175(13) 0.75115(5) 0.0536(4) Uani 0.5742 1 d D U P B 1
Zn4A Zn 0.5900(8) 0.2304(7) 0.7591(3) 0.0249(8) Uani 0.367 1 d D U P C 2
Br8A Br 0.7258(9) 0.2045(8) 0.6944(3) 0.0295(9) Uani 0.367 1 d D U P C 2
Br9A Br 0.6422(5) 0.3625(3) 0.80089(17) 0.0310(9) Uani 0.367 1 d D U P C 2
Br20 Br 0.5814(11) 0.0837(7) 0.8031(4) 0.0348(12) Uani 0.367 1 d D U P C 2
Br21 Br 0.41581(18) 0.27625(15) 0.72826(8) 0.0500(5) Uani 0.367 1 d D U P C 2
Zn4B Zn 0.5490(8) 0.2286(8) 0.7671(4) 0.0275(9) Uani 0.0588 1 d D U P D 3
Br8B Br 0.6254(9) 0.2188(6) 0.6898(3) 0.0450(13) Uani 0.0588 1 d D U P D 3
Br9B Br 0.6037(10) 0.3725(10) 0.7993(6) 0.0380(17) Uani 0.0588 1 d D U P D 3
Br30 Br 0.6183(13) 0.0884(10) 0.8075(6) 0.0345(17) Uani 0.0588 1 d D U P D 3
Br31 Br 0.3507(8) 0.2353(7) 0.7679(4) 0.0491(14) Uani 0.0588 1 d D U P D 3
C94 C 0.3476(7) 0.1748(7) 0.1235(3) 0.0421(19) Uani 0.780(12) 1 d D U P E 1
H94A H 0.286121 0.176271 0.103956 0.063 Uiso 0.780(12) 1 calc R U P E 1
H94B H 0.319097 0.197223 0.153323 0.063 Uiso 0.780(12) 1 calc R U P E 1
H94C H 0.377978 0.109151 0.126531 0.063 Uiso 0.780(12) 1 calc R U P E 1
C95 C 0.4373(6) 0.2377(5) 0.1037(2) 0.0302(13) Uani 0.780(12) 1 d D U P E 1
N13 N 0.5033(4) 0.2781(3) 0.08294(19) 0.0346(15) Uani 0.780(12) 1 d D U P E 1
C94A C 0.365(3) 0.177(2) 0.1340(6) 0.045(5) Uani 0.220(12) 1 d D U P E 2
H94D H 0.284183 0.181913 0.130686 0.067 Uiso 0.220(12) 1 calc R U P E 2
H94E H 0.381083 0.208876 0.161160 0.067 Uiso 0.220(12) 1 calc R U P E 2
H94F H 0.388404 0.108973 0.136444 0.067 Uiso 0.220(12) 1 calc R U P E 2
C95A C 0.428(3) 0.2222(18) 0.0943(5) 0.039(4) Uani 0.220(12) 1 d D U P E 2
N13A N 0.4689(15) 0.2460(12) 0.0610(5) 0.036(4) Uani 0.220(12) 1 d D U P E 2
Br7 Br 0.94229(3) 0.56613(3) 0.41806(2) 0.03084(10) Uani 1 1 d . . . . .
C96 C 1.0918(7) 0.6425(7) 0.1176(3) 0.0533(14) Uani 0.5218 1 d D U P F 1
H96A H 1.098560 0.572612 0.121180 0.080 Uiso 0.5218 1 calc R U P F 1
H96B H 1.142272 0.671952 0.136790 0.080 Uiso 0.5218 1 calc R U P F 1
H96C H 1.112328 0.661835 0.086062 0.080 Uiso 0.5218 1 calc R U P F 1
C97 C 0.9749(7) 0.6740(8) 0.1308(3) 0.0529(14) Uani 0.5218 1 d D U P F 1
N14 N 0.8911(7) 0.7005(6) 0.1453(3) 0.0527(15) Uani 0.5218 1 d D U P F 1
C96A C 0.7856(11) 0.7366(13) 0.1815(6) 0.0513(16) Uani 0.252 1 d D U P G 2
H96D H 0.783848 0.797558 0.196708 0.077 Uiso 0.252 1 calc R U P G 2
H96E H 0.762040 0.685356 0.203406 0.077 Uiso 0.252 1 calc R U P G 2
H96F H 0.734160 0.741014 0.157735 0.077 Uiso 0.252 1 calc R U P G 2
C97A C 0.9008(11) 0.7151(11) 0.1615(7) 0.0529(15) Uani 0.252 1 d D U P G 2
N14A N 0.9826(11) 0.6859(14) 0.1461(6) 0.0533(15) Uani 0.252 1 d D U P G 2
C101 C 1.0538(4) 0.6134(5) 0.1431(2) 0.0534(15) Uani 0.2262 1 d D U P H 3
H10A H 0.999195 0.591254 0.123484 0.080 Uiso 0.2262 1 calc R U P H 3
H10B H 1.016143 0.658065 0.164539 0.080 Uiso 0.2262 1 calc R U P H 3
H10C H 1.085121 0.558356 0.159530 0.080 Uiso 0.2262 1 calc R U P H 3
C102 C 1.1469(4) 0.6630(5) 0.1149(2) 0.0537(16) Uani 0.2262 1 d D U P H 3
H10D H 1.213850 0.619565 0.110335 0.064 Uiso 0.2262 1 calc R U P H 3
H10E H 1.122430 0.682878 0.085096 0.064 Uiso 0.2262 1 calc R U P H 3
O3 O 1.1736(16) 0.7457(8) 0.1388(5) 0.0541(16) Uani 0.2262 1 d D U P H 3
H3 H 1.154788 0.736625 0.166473 0.081 Uiso 0.2262 1 calc R U P H 3
C99 C 0.9400(6) 0.1863(2) 0.78430(8) 0.0674(17) Uani 0.3504 1 d D U P I 1
H99A H 0.937022 0.253705 0.774065 0.101 Uiso 0.3504 1 calc R U P I 1
H99B H 0.991656 0.178037 0.807888 0.101 Uiso 0.3504 1 calc R U P I 1
H99C H 0.864565 0.166891 0.796388 0.101 Uiso 0.3504 1 calc R U P I 1
C100 C 0.9823(5) 0.1235(2) 0.74408(8) 0.0678(17) Uani 0.3504 1 d D U P I 1
N15 N 1.0129(6) 0.0714(2) 0.71174(8) 0.0683(17) Uani 0.3504 1 d D U P I 1
C99A C 1.0629(2) 0.13790(15) 0.74310(14) 0.0677(17) Uani 0.3216 1 d D U P J 2
H99D H 1.064901 0.141263 0.710165 0.102 Uiso 0.3216 1 calc R U P J 2
H99E H 1.034821 0.075654 0.754544 0.102 Uiso 0.3216 1 calc R U P J 2
H99F H 1.138938 0.145585 0.751993 0.102 Uiso 0.3216 1 calc R U P J 2
C200 C 0.9837(2) 0.21890(13) 0.76304(14) 0.0679(17) Uani 0.3216 1 d D U P J 2
N15A N 0.9218(2) 0.28619(14) 0.77831(14) 0.0671(17) Uani 0.3216 1 d D U P J 2
C99C C 0.993237 0.177794 0.823895 0.0676(17) Uani 0.1711 1 d D U P K 3
H99G H 1.058912 0.218379 0.822902 0.101 Uiso 0.1711 1 calc R U P K 3
H99H H 1.012268 0.114143 0.836411 0.101 Uiso 0.1711 1 calc R U P K 3
H99I H 0.930659 0.206674 0.842929 0.101 Uiso 0.1711 1 calc R U P K 3
C400 C 0.958220 0.168591 0.775545 0.0676(17) Uani 0.1711 1 d D U P K 3
N15C N 0.932435 0.159955 0.736300 0.0680(17) Uani 0.1711 1 d D U P K 3
C99D C 1.053268 0.182087 0.712302 0.0680(17) Uani 0.157 1 d D U P L 4
H99J H 1.004587 0.138530 0.698685 0.102 Uiso 0.157 1 calc R U P L 4
H99K H 1.132132 0.167496 0.701902 0.102 Uiso 0.157 1 calc R U P L 4
H99L H 1.033919 0.248348 0.703435 0.102 Uiso 0.157 1 calc R U P L 4
C500 C 1.036133 0.169252 0.764318 0.0678(17) Uani 0.157 1 d D U P L 4
N15D N 1.020931 0.161867 0.806333 0.0677(17) Uani 0.157 1 d D U P L 4
O1 O 0.9124(3) 0.6020(2) 0.52820(11) 0.0334(7) Uani 1 1 d D . . . .
H1OA H 0.955(4) 0.562(3) 0.5400(13) 0.050 Uiso 1 1 d D U . . .
H1OB H 0.913(4) 0.595(3) 0.5003(5) 0.050 Uiso 1 1 d D U . . .
O2 O 0.9225(4) 0.3670(3) 0.69100(17) 0.0636(11) Uani 1 1 d D . . . .
H2OA H 0.878(5) 0.340(4) 0.7112(17) 0.095 Uiso 1 1 d D U . . .
H2OB H 0.954(5) 0.327(3) 0.6731(18) 0.095 Uiso 1 1 d D U . . .

loop_
_atom_site_aniso_label
_atom_site_aniso_U_11
_atom_site_aniso_U_22
_atom_site_aniso_U_33
_atom_site_aniso_U_23
_atom_site_aniso_U_13
_atom_site_aniso_U_12
Br1 0.02247(18) 0.02371(19) 0.02268(19) 0.00411(15) 0.00512(15) 0.00735(14)
Br2 0.02147(17) 0.02141(18) 0.02496(19) 0.00874(15) 0.00413(14) 0.00250(14)
Zn1 0.01592(19) 0.0190(2) 0.0184(2) 0.00477(16) 0.00449(16) 0.00189(15)
N1 0.0146(14) 0.0172(15) 0.0170(15) 0.0020(12) 0.0041(11) 0.0017(11)
N2 0.0162(14) 0.0193(16) 0.0239(17) 0.0043(13) 0.0032(12) 0.0009(12)
N3 0.0176(15) 0.0229(16) 0.0182(16) 0.0036(13) 0.0013(12) 0.0011(12)
N4 0.0147(14) 0.0170(14) 0.0182(15) 0.0030(12) -0.0017(11) -0.0047(11)
C1 0.0126(16) 0.0191(17) 0.0218(18) 0.0028(14) 0.0004(13) 0.0017(13)
C2 0.0164(16) 0.0186(17) 0.0180(18) 0.0020(14) 0.0011(13) 0.0011(13)
C3 0.0140(15) 0.0163(16) 0.0184(17) 0.0010(13) 0.0043(13) 0.0017(12)
C4 0.0162(16) 0.0150(17) 0.0221(18) -0.0016(14) 0.0027(14) 0.0014(13)
C5 0.0141(16) 0.0185(17) 0.0178(17) -0.0001(14) 0.0030(13) 0.0069(13)
C6 0.0154(16) 0.0185(18) 0.0230(18) 0.0012(14) 0.0030(14) 0.0019(13)
C7 0.0207(18) 0.0253(19) 0.0222(19) 0.0038(15) 0.0027(15) -0.0048(14)
C8 0.026(2) 0.025(2) 0.032(2) -0.0003(17) -0.0004(17) -0.0035(15)
C9 0.027(2) 0.021(2) 0.036(2) 0.0016(16) 0.0000(17) -0.0062(16)
C10 0.0185(17) 0.0226(19) 0.029(2) 0.0069(16) 0.0013(15) -0.0020(15)
C11 0.0186(17) 0.0176(17) 0.0163(17) 0.0011(14) 0.0027(13) 0.0044(13)
C12 0.0253(19) 0.0172(18) 0.0201(18) 0.0013(14) 0.0035(15) 0.0015(14)
C13 0.030(2) 0.024(2) 0.0220(19) -0.0054(15) -0.0031(16) 0.0014(15)
C14 0.030(2) 0.035(2) 0.0145(18) 0.0010(16) 0.0005(15) 0.0053(16)
C15 0.0248(19) 0.029(2) 0.0202(19) 0.0048(16) 0.0028(15) 0.0022(15)
C16 0.0113(15) 0.0203(17) 0.0142(16) 0.0008(13) -0.0018(12) -0.0007(12)
C17 0.0159(16) 0.0143(16) 0.0159(17) -0.0005(13) -0.0007(13) 0.0008(12)
C18 0.0234(18) 0.0186(17) 0.0201(18) 0.0035(14) 0.0037(14) 0.0022(14)
C19 0.029(2) 0.0196(18) 0.024(2) 0.0002(15) 0.0003(16) 0.0085(15)
C20 0.0255(19) 0.033(2) 0.0200(19) -0.0022(16) 0.0063(15) 0.0082(16)
C21 0.0161(17) 0.031(2) 0.0164(18) 0.0032(15) 0.0037(14) 0.0037(14)
C22 0.0165(16) 0.0196(17) 0.0137(16) -0.0003(13) -0.0012(13) 0.0000(13)
C23 0.0188(17) 0.0169(17) 0.0183(17) -0.0024(13) -0.0051(13) -0.0023(13)
C24 0.0139(16) 0.0203(17) 0.0185(18) 0.0000(14) 0.0000(13) -0.0008(13)
C25 0.0258(19) 0.0219(19) 0.0186(18) 0.0061(15) -0.0019(15) -0.0056(15)
C26 0.0277(18) 0.0237(19) 0.0208(18) 0.0063(15) -0.0045(14) 0.0002(15)
C27 0.023(3) 0.052(6) 0.017(3) 0.007(3) -0.007(2) 0.000(3)
C28 0.027(3) 0.053(5) 0.025(3) 0.005(3) -0.008(2) -0.008(3)
C29 0.032(4) 0.050(5) 0.024(3) 0.004(3) -0.007(3) -0.009(3)
C30 0.031(4) 0.046(3) 0.020(3) 0.003(3) -0.005(3) -0.008(4)
C31 0.028(3) 0.035(4) 0.024(3) 0.005(3) -0.004(3) -0.011(4)
C27A 0.026(4) 0.055(7) 0.021(4) 0.009(5) -0.008(3) 0.005(4)
C28A 0.028(4) 0.057(6) 0.022(4) 0.010(4) -0.012(3) 0.000(4)
C29A 0.032(4) 0.052(5) 0.021(4) 0.005(4) -0.007(3) -0.005(4)
C30A 0.030(4) 0.047(4) 0.021(4) 0.005(4) -0.004(3) -0.005(5)
C31A 0.029(4) 0.039(5) 0.021(4) 0.006(5) -0.003(3) -0.009(5)
Br3 0.0266(2) 0.0474(3) 0.0203(2) 0.00204(18) 0.00682(16) 0.01103(18)
Br4 0.02488(19) 0.0422(2) 0.01797(19) 0.00514(17) -0.00441(15) -0.00819(17)
Zn2 0.0181(2) 0.0250(2) 0.0136(2) 0.00027(17) 0.00026(16) -0.00110(16)
N5 0.0150(13) 0.0129(13) 0.0155(14) -0.0006(11) -0.0003(11) 0.0003(10)
N7 0.0194(14) 0.0177(15) 0.0150(14) -0.0018(12) -0.0009(12) -0.0019(11)
N8 0.0239(15) 0.0139(14) 0.0223(16) -0.0049(12) -0.0083(12) 0.0028(12)
C32 0.0122(15) 0.0161(16) 0.0227(17) 0.0020(13) -0.0030(13) 0.0005(12)
C33 0.0159(16) 0.0138(16) 0.0267(18) -0.0040(14) -0.0044(14) 0.0004(13)
C34 0.0150(16) 0.0162(17) 0.0201(17) -0.0053(13) -0.0050(13) 0.0017(13)
C35 0.0172(16) 0.0159(16) 0.0154(16) -0.0010(13) 0.0007(13) 0.0004(13)
C36 0.0122(15) 0.0158(16) 0.0180(17) 0.0003(13) -0.0010(13) 0.0001(12)
N6 0.0174(12) 0.0290(12) 0.0219(15) 0.0086(10) -0.0010(12) -0.0023(10)
C37 0.0161(13) 0.0268(12) 0.0215(16) 0.0090(11) -0.0010(13) -0.0036(10)
C38 0.0179(14) 0.0279(13) 0.0232(17) 0.0094(11) 0.0011(14) -0.0054(11)
C39 0.0192(15) 0.0291(13) 0.0238(17) 0.0104(12) 0.0028(14) -0.0046(11)
C40 0.0194(15) 0.0303(13) 0.0236(17) 0.0100(12) 0.0024(13) -0.0022(11)
C41 0.0187(14) 0.0306(13) 0.0230(16) 0.0093(11) 0.0008(13) -0.0014(11)
N6A 0.0174(13) 0.0289(13) 0.0220(16) 0.0088(11) -0.0007(13) -0.0022(11)
C37A 0.0165(14) 0.0274(13) 0.0219(16) 0.0087(12) -0.0007(14) -0.0035(11)
C38A 0.0177(15) 0.0280(13) 0.0228(17) 0.0096(12) 0.0014(14) -0.0049(11)
C39A 0.0188(15) 0.0291(13) 0.0235(18) 0.0099(12) 0.0027(14) -0.0040(12)
C40A 0.0192(15) 0.0302(13) 0.0236(17) 0.0101(12) 0.0023(14) -0.0024(12)
C41A 0.0185(14) 0.0303(13) 0.0230(16) 0.0094(12) 0.0007(14) -0.0014(12)
C42 0.0142(15) 0.0128(16) 0.0160(16) -0.0027(13) -0.0011(13) 0.0021(12)
C43 0.0198(17) 0.0185(17) 0.0162(17) -0.0024(14) 0.0026(14) -0.0005(13)
C44 0.0228(18) 0.0191(18) 0.0244(19) 0.0003(15) 0.0003(15) -0.0052(14)
C45 0.030(2) 0.0223(19) 0.026(2) -0.0085(16) -0.0045(16) -0.0059(15)
C46 0.031(2) 0.0252(19) 0.0188(19) -0.0054(15) -0.0035(15) -0.0030(15)
C47 0.0189(16) 0.0124(16) 0.0190(17) -0.0034(13) -0.0045(13) -0.0011(13)
C48 0.0201(16) 0.0082(15) 0.0198(17) -0.0018(13) -0.0051(13) 0.0014(12)
C49 0.0221(17) 0.0117(16) 0.0230(19) -0.0028(14) -0.0060(14) 0.0015(13)
C50 0.0193(17) 0.0132(17) 0.032(2) -0.0049(15) -0.0038(15) 0.0008(13)
C51 0.0214(17) 0.0123(17) 0.030(2) -0.0026(15) 0.0030(15) -0.0016(13)
C52 0.0290(18) 0.0118(17) 0.0205(18) -0.0031(14) -0.0007(14) -0.0025(14)
C53 0.0206(16) 0.0075(15) 0.0242(18) -0.0024(13) -0.0055(14) 0.0002(12)
C54 0.0176(16) 0.0191(18) 0.030(2) -0.0096(15) -0.0084(14) 0.0038(14)
C55 0.0182(17) 0.0205(18) 0.0247(19) -0.0077(15) -0.0035(14) 0.0004(14)
C56 0.036(2) 0.025(2) 0.0193(19) -0.0029(16) -0.0106(16) 0.0081(16)
C57 0.0206(17) 0.0205(17) 0.0173(17) -0.0033(14) -0.0080(14) 0.0015(14)
C58 0.0213(18) 0.0246(18) 0.0160(18) -0.0022(14) -0.0071(14) -0.0001(14)
C59 0.0249(19) 0.0202(18) 0.0245(19) 0.0012(15) -0.0118(15) -0.0005(14)
C60 0.0205(18) 0.028(2) 0.026(2) -0.0092(16) -0.0098(15) 0.0079(15)
C61 0.0232(19) 0.037(2) 0.0165(18) -0.0024(16) -0.0044(15) 0.0023(16)
C62 0.0231(18) 0.0246(19) 0.0225(19) 0.0000(15) -0.0050(15) -0.0023(15)
Br5 0.0540(3) 0.0313(2) 0.0275(2) -0.00325(18) -0.0024(2) -0.0102(2)
Br6 0.0335(2) 0.0454(3) 0.0444(3) -0.0088(2) -0.0108(2) 0.0159(2)
Zn3 0.0282(2) 0.0181(2) 0.0272(2) -0.00102(18) -0.00075(19) 0.00877(17)
N9 0.0302(17) 0.0188(16) 0.0271(16) 0.0016(13) 0.0060(14) 0.0079(13)
N12 0.0221(15) 0.0233(16) 0.0175(15) -0.0020(12) -0.0003(12) 0.0066(12)
C63 0.030(2) 0.0188(19) 0.0255(19) 0.0019(15) 0.0076(16) 0.0061(15)
C64 0.030(2) 0.0207(19) 0.027(2) -0.0027(16) 0.0081(16) 0.0084(15)
C65 0.0256(19) 0.0182(18) 0.030(2) -0.0004(15) 0.0024(16) 0.0071(15)
C66 0.030(2) 0.0217(19) 0.024(2) 0.0002(15) 0.0050(16) 0.0077(15)
C67 0.030(2) 0.0174(18) 0.0257(19) 0.0015(15) 0.0078(16) 0.0061(15)
N10 0.029(4) 0.014(4) 0.027(2) -0.002(2) -0.001(2) -0.001(3)
C68 0.027(4) 0.019(4) 0.026(2) -0.001(2) 0.001(2) -0.002(3)
C69 0.029(4) 0.019(4) 0.032(3) -0.002(3) 0.005(3) -0.001(3)
C70 0.031(4) 0.025(4) 0.027(3) -0.007(3) 0.002(3) -0.006(3)
C71 0.029(4) 0.029(4) 0.026(3) 0.000(3) -0.005(3) -0.008(3)
C72 0.029(4) 0.019(4) 0.029(3) 0.000(3) -0.004(3) -0.004(3)
N10A 0.030(5) 0.016(5) 0.028(3) -0.001(3) -0.002(3) 0.001(4)
C68A 0.028(5) 0.017(5) 0.027(3) -0.001(3) 0.000(3) 0.000(4)
C69A 0.030(6) 0.020(5) 0.030(3) -0.002(3) 0.003(4) 0.001(4)
C70A 0.032(6) 0.023(5) 0.029(3) -0.004(4) 0.000(4) -0.001(4)
C71A 0.033(6) 0.024(5) 0.029(3) 0.001(4) -0.003(4) -0.002(4)
C72A 0.033(6) 0.021(5) 0.030(3) 0.000(4) -0.004(4) -0.001(4)
N11 0.029(4) 0.016(4) 0.031(3) -0.004(2) 0.005(2) 0.006(3)
C73 0.025(3) 0.018(3) 0.029(3) -0.002(2) 0.004(3) 0.001(3)
C74 0.034(4) 0.023(4) 0.032(3) -0.001(3) 0.009(3) 0.008(3)
C75 0.038(5) 0.028(4) 0.034(3) -0.002(3) 0.013(3) 0.007(3)
C76 0.033(4) 0.024(4) 0.039(3) -0.006(3) 0.012(3) 0.006(3)
C77 0.033(4) 0.021(4) 0.038(3) -0.006(3) 0.005(3) 0.008(3)
N11A 0.025(5) 0.019(5) 0.028(3) -0.001(3) 0.004(3) 0.007(4)
C73A 0.028(5) 0.022(5) 0.029(3) 0.000(3) 0.005(4) 0.007(4)
C74A 0.031(5) 0.024(5) 0.030(3) 0.000(4) 0.007(4) 0.010(4)
C75A 0.031(5) 0.025(5) 0.032(4) -0.004(4) 0.008(4) 0.007(4)
C76A 0.033(5) 0.027(5) 0.036(4) -0.007(4) 0.008(4) 0.013(4)
C77A 0.033(5) 0.021(5) 0.036(4) -0.002(4) 0.006(4) 0.011(4)
C78 0.0236(18) 0.0220(18) 0.0203(19) 0.0010(15) 0.0084(14) 0.0056(14)
C79 0.0219(17) 0.0207(17) 0.0167(18) 0.0004(14) 0.0040(14) 0.0079(14)
C80 0.0230(18) 0.0237(19) 0.026(2) 0.0017(16) -0.0024(15) 0.0075(15)
C81 0.027(2) 0.029(2) 0.023(2) -0.0010(16) -0.0051(16) 0.0038(16)
C82 0.0279(19) 0.0203(19) 0.024(2) -0.0020(15) 0.0005(15) 0.0013(15)
C83 0.0234(18) 0.0203(18) 0.0190(18) 0.0003(14) 0.0004(14) 0.0052(14)
C84 0.0176(16) 0.0223(18) 0.0175(18) 0.0010(14) 0.0026(13) 0.0032(13)
C85 0.026(2) 0.0243(19) 0.029(2) -0.0059(16) -0.0007(16) 0.0020(15)
C86 0.028(2) 0.0217(19) 0.029(2) -0.0071(16) 0.0026(16) 0.0052(15)
C87 0.0243(19) 0.0249(19) 0.0212(19) -0.0009(15) -0.0038(15) 0.0060(15)
C88 0.0213(18) 0.0305(19) 0.0198(19) 0.0003(15) -0.0058(14) 0.0083(14)
C89 0.020(5) 0.027(3) 0.024(6) 0.003(3) -0.003(3) 0.006(2)
C90 0.023(5) 0.028(3) 0.023(4) 0.006(3) -0.002(3) 0.011(3)
C91 0.022(4) 0.030(4) 0.027(3) 0.004(3) 0.001(3) 0.011(3)
C92 0.028(3) 0.032(4) 0.033(3) 0.003(4) 0.003(3) 0.005(4)
C93 0.026(3) 0.029(4) 0.032(5) 0.001(4) -0.001(3) 0.007(4)
C89A 0.021(6) 0.028(4) 0.021(6) 0.002(4) -0.002(4) 0.007(4)
C90A 0.022(5) 0.028(4) 0.027(5) 0.003(4) 0.000(4) 0.008(4)
C91A 0.022(4) 0.025(5) 0.028(4) 0.001(4) -0.001(4) 0.008(4)
C92A 0.026(4) 0.027(5) 0.029(4) 0.001(5) 0.004(3) 0.006(4)
C93A 0.028(4) 0.023(5) 0.028(5) -0.002(5) -0.005(4) 0.006(4)
Zn4 0.0236(6) 0.0182(6) 0.0234(12) -0.0047(7) -0.0031(8) 0.0005(5)
Br8 0.0520(15) 0.0188(9) 0.0219(9) -0.0011(6) 0.0095(7) -0.0062(9)
Br9 0.0345(14) 0.0378(13) 0.0377(12) -0.0213(8) 0.0076(7) -0.0154(9)
Br10 0.0484(14) 0.0162(11) 0.0192(8) -0.0019(7) 0.0037(8) 0.0028(7)
Br11 0.0349(6) 0.0708(8) 0.0589(9) -0.0264(8) -0.0227(7) 0.0248(5)
Zn4A 0.0241(10) 0.0204(10) 0.0314(19) -0.0078(13) -0.0058(13) -0.0002(8)
Br8A 0.0449(18) 0.0237(14) 0.0203(16) 0.0002(13) -0.0028(16) -0.0084(12)
Br9A 0.029(2) 0.0236(13) 0.0400(17) -0.0141(11) 0.0040(15) -0.0074(13)
Br20 0.054(3) 0.023(2) 0.0260(16) -0.0049(14) 0.0033(16) -0.0040(19)
Br21 0.0347(9) 0.0352(8) 0.0847(15) -0.0010(11) -0.0280(11) -0.0067(6)
Zn4B 0.0274(14) 0.0250(14) 0.0309(18) -0.0091(15) -0.0055(16) 0.0021(14)
Br8B 0.067(3) 0.033(2) 0.034(2) 0.000(2) 0.004(2) -0.011(2)
Br9B 0.037(3) 0.036(3) 0.041(3) -0.015(2) 0.010(3) -0.012(3)
Br30 0.055(3) 0.022(3) 0.025(3) -0.005(3) 0.003(3) -0.001(3)
Br31 0.038(2) 0.050(3) 0.064(3) -0.012(3) -0.028(3) -0.004(2)
C94 0.063(4) 0.043(4) 0.022(3) 0.004(3) -0.014(3) -0.004(3)
C95 0.041(3) 0.027(3) 0.024(3) -0.007(2) -0.012(3) 0.009(2)
N13 0.039(3) 0.029(3) 0.036(3) -0.003(2) -0.009(2) 0.008(2)
C94A 0.056(10) 0.051(10) 0.031(9) -0.008(8) -0.018(8) -0.002(9)
C95A 0.050(7) 0.036(7) 0.034(6) -0.009(6) -0.014(6) 0.010(6)
N13A 0.044(8) 0.032(8) 0.033(7) -0.010(6) -0.014(6) 0.004(6)
Br7 0.0268(2) 0.0236(2) 0.0449(3) -0.01365(18) -0.01370(18) 0.00123(15)
C96 0.095(4) 0.032(3) 0.034(3) 0.007(2) -0.012(3) -0.003(2)
C97 0.095(4) 0.032(2) 0.032(3) 0.006(2) -0.012(3) -0.004(2)
N14 0.095(4) 0.032(3) 0.031(3) 0.005(2) -0.011(3) -0.004(2)
C96A 0.094(4) 0.031(3) 0.030(3) 0.006(3) -0.012(3) -0.004(3)
C97A 0.095(4) 0.032(3) 0.032(3) 0.006(2) -0.011(3) -0.004(2)
N14A 0.095(4) 0.033(3) 0.033(3) 0.006(2) -0.012(3) -0.004(2)
C101 0.095(4) 0.033(3) 0.033(3) 0.006(2) -0.012(3) -0.003(3)
C102 0.095(4) 0.033(3) 0.034(3) 0.007(2) -0.011(3) -0.002(3)
O3 0.095(4) 0.033(3) 0.035(3) 0.007(3) -0.011(3) -0.002(3)
C99 0.074(4) 0.045(3) 0.084(4) 0.007(3) -0.020(3) 0.002(3)
C100 0.074(4) 0.046(3) 0.085(4) 0.007(3) -0.021(3) 0.002(3)
N15 0.075(4) 0.047(3) 0.085(4) 0.007(3) -0.020(4) 0.002(3)
C99A 0.074(4) 0.046(3) 0.085(4) 0.007(3) -0.020(3) 0.002(3)
C200 0.074(4) 0.046(3) 0.085(4) 0.007(3) -0.021(3) 0.002(3)
N15A 0.074(4) 0.045(3) 0.084(4) 0.007(3) -0.021(4) 0.002(3)
C99C 0.074(4) 0.046(3) 0.085(4) 0.007(3) -0.021(3) 0.002(3)
C400 0.074(4) 0.046(3) 0.085(4) 0.007(3) -0.021(3) 0.002(3)
N15C 0.075(4) 0.046(3) 0.085(4) 0.007(3) -0.020(3) 0.002(3)
C99D 0.075(4) 0.046(3) 0.085(4) 0.007(3) -0.020(3) 0.002(3)
C500 0.074(4) 0.046(3) 0.085(4) 0.007(3) -0.021(3) 0.002(3)
N15D 0.074(4) 0.046(3) 0.085(4) 0.007(3) -0.020(3) 0.002(3)
O1 0.0358(17) 0.0272(16) 0.0365(17) -0.0072(14) -0.0006(14) 0.0081(12)
O2 0.066(3) 0.040(2) 0.088(3) -0.007(2) -0.014(2) -0.0134(19)

loop_
_atom_type_symbol
_atom_type_description
_atom_type_scat_dispersion_real
_atom_type_scat_dispersion_imag
_atom_type_scat_source
C C 0.0033 0.0016 'International Tables Vol C Tables 4.2.6.8 and 6.1.1.4'
H H 0.0000 0.0000 'International Tables Vol C Tables 4.2.6.8 and 6.1.1.4'
N N 0.0061 0.0033 'International Tables Vol C Tables 4.2.6.8 and 6.1.1.4'
Zn Zn 0.2839 1.4301 'International Tables Vol C Tables 4.2.6.8 and 6.1.1.4'
Br Br -0.2901 2.4595 'International Tables Vol C Tables 4.2.6.8 and 6.1.1.4'
O O 0.0106 0.0060 'International Tables Vol C Tables 4.2.6.8 and 6.1.1.4'

loop_
_geom_angle_atom_site_label_1
_geom_angle_atom_site_label_2
_geom_angle_atom_site_label_3
_geom_angle
_geom_angle_site_symmetry_1
_geom_angle_site_symmetry_3
_geom_angle_publ_flag
N1 Zn1 N2 74.49(11) . . ?
N1 Zn1 N3 73.15(11) . . ?
N2 Zn1 N3 144.49(11) . . ?
N1 Zn1 Br2 142.67(8) . . ?
N2 Zn1 Br2 97.92(8) . . ?
N3 Zn1 Br2 98.91(8) . . ?
N1 Zn1 Br1 104.07(8) . . ?
N2 Zn1 Br1 109.07(8) . . ?
N3 Zn1 Br1 92.72(8) . . ?
Br2 Zn1 Br1 112.81(2) . . ?
C5 N1 C1 120.7(3) . . ?
C5 N1 Zn1 120.3(2) . . ?
C1 N1 Zn1 118.2(2) . . ?
C10 N2 C6 118.5(3) . . ?
C10 N2 Zn1 125.5(3) . . ?
C6 N2 Zn1 115.9(2) . . ?
C15 N3 C11 118.7(3) . . ?
C15 N3 Zn1 124.0(3) . . ?
C11 N3 Zn1 116.3(2) . . ?
C23 N4 C22 121.2(3) . . ?
C23 N4 C25 118.4(3) . . ?
C22 N4 C25 120.4(3) . . ?
N1 C1 C2 121.3(3) . . ?
N1 C1 C6 114.7(3) . . ?
C2 C1 C6 123.9(3) . . ?
C1 C2 C3 118.3(3) . . ?
C1 C2 H2 120.8 . . ?
C3 C2 H2 120.8 . . ?
C4 C3 C2 120.0(3) . . ?
C4 C3 C16 121.3(3) . . ?
C2 C3 C16 118.7(3) . . ?
C5 C4 C3 118.0(3) . . ?
C5 C4 H4 121.0 . . ?
C3 C4 H4 121.0 . . ?
N1 C5 C4 121.8(3) . . ?
N1 C5 C11 113.4(3) . . ?
C4 C5 C11 124.9(3) . . ?
N2 C6 C7 122.1(3) . . ?
N2 C6 C1 115.0(3) . . ?
C7 C6 C1 122.7(3) . . ?
C6 C7 C8 119.1(4) . . ?
C6 C7 H7 120.5 . . ?
C8 C7 H7 120.5 . . ?
C9 C8 C7 118.7(4) . . ?
C9 C8 H8 120.6 . . ?
C7 C8 H8 120.6 . . ?
C8 C9 C10 119.2(4) . . ?
C8 C9 H9 120.4 . . ?
C10 C9 H9 120.4 . . ?
N2 C10 C9 122.4(4) . . ?
N2 C10 H10 118.8 . . ?
C9 C10 H10 118.8 . . ?
N3 C11 C12 122.0(3) . . ?
N3 C11 C5 114.8(3) . . ?
C12 C11 C5 123.2(3) . . ?
C13 C12 C11 118.6(3) . . ?
C13 C12 H12 120.7 . . ?
C11 C12 H12 120.7 . . ?
C12 C13 C14 118.9(4) . . ?
C12 C13 H13 120.5 . . ?
C14 C13 H13 120.5 . . ?
C15 C14 C13 118.9(4) . . ?
C15 C14 H14 120.5 . . ?
C13 C14 H14 120.5 . . ?
N3 C15 C14 122.8(4) . . ?
N3 C15 H15 118.6 . . ?
C14 C15 H15 118.6 . . ?
C24 C16 C17 118.2(3) . . ?
C24 C16 C3 120.9(3) . . ?
C17 C16 C3 120.9(3) . . ?
C22 C17 C18 118.0(3) . . ?
C22 C17 C16 119.4(3) . . ?
C18 C17 C16 122.6(3) . . ?
C19 C18 C17 121.2(3) . . ?
C19 C18 H18 119.4 . . ?
C17 C18 H18 119.4 . . ?
C18 C19 C20 119.2(3) . . ?
C18 C19 H19 120.4 . . ?
C20 C19 H19 120.4 . . ?
C21 C20 C19 122.0(3) . . ?
C21 C20 H20 119.0 . . ?
C19 C20 H20 119.0 . . ?
C20 C21 C22 118.8(3) . . ?
C20 C21 H21 120.6 . . ?
C22 C21 H21 120.6 . . ?
N4 C22 C17 119.1(3) . . ?
N4 C22 C21 120.3(3) . . ?
C17 C22 C21 120.7(3) . . ?
N4 C23 C24 121.5(3) . . ?
N4 C23 H23 119.3 . . ?
C24 C23 H23 119.3 . . ?
C16 C24 C23 120.4(3) . . ?
C16 C24 H24 119.8 . . ?
C23 C24 H24 119.8 . . ?
N4 C25 C26 111.7(3) . . ?
N4 C25 H25A 109.3 . . ?
C26 C25 H25A 109.3 . . ?
N4 C25 H25B 109.3 . . ?
C26 C25 H25B 109.3 . . ?
H25A C25 H25B 107.9 . . ?
C27A C26 C31A 120.1(8) . . ?
C31 C26 C27 119.5(4) . . ?
C27A C26 C25 124.5(6) . . ?
C31A C26 C25 115.1(6) . . ?
C31 C26 C25 121.1(4) . . ?
C27 C26 C25 119.2(4) . . ?
C28 C27 C26 119.9(4) . . ?
C28 C27 H27 120.1 . . ?
C26 C27 H27 120.1 . . ?
C29 C28 C27 120.3(4) . . ?
C29 C28 H28 119.8 . . ?
C27 C28 H28 119.8 . . ?
C30 C29 C28 119.8(4) . . ?
C30 C29 H29 120.1 . . ?
C28 C29 H29 120.1 . . ?
C29 C30 C31 120.0(4) . . ?
C29 C30 H30 120.0 . . ?
C31 C30 H30 120.0 . . ?
C30 C31 C26 120.3(4) . . ?
C30 C31 H31 119.8 . . ?
C26 C31 H31 119.8 . . ?
C26 C27A C28A 119.6(7) . . ?
C26 C27A H27A 120.2 . . ?
C28A C27A H27A 120.2 . . ?
C27A C28A C29A 120.3(6) . . ?
C27A C28A H28A 119.8 . . ?
C29A C28A H28A 119.8 . . ?
C30A C29A C28A 119.9(5) . . ?
C30A C29A H29A 120.0 . . ?
C28A C29A H29A 120.0 . . ?
C29A C30A C31A 119.7(7) . . ?
C29A C30A H30A 120.1 . . ?
C31A C30A H30A 120.1 . . ?
C26 C31A C30A 119.8(7) . . ?
C26 C31A H31A 120.1 . . ?
C30A C31A H31A 120.1 . . ?
N5 Zn2 N7 74.77(11) . . ?
N5 Zn2 N6 74.9(2) . . ?
N7 Zn2 N6 147.8(3) . . ?
N5 Zn2 N6A 72.3(3) . . ?
N7 Zn2 N6A 145.4(4) . . ?
N5 Zn2 Br3 106.32(8) . . ?
N7 Zn2 Br3 100.57(8) . . ?
N6 Zn2 Br3 98.1(4) . . ?
N6A Zn2 Br3 98.8(7) . . ?
N5 Zn2 Br4 135.22(8) . . ?
N7 Zn2 Br4 97.89(8) . . ?
N6 Zn2 Br4 96.0(3) . . ?
N6A Zn2 Br4 97.8(5) . . ?
Br3 Zn2 Br4 118.41(2) . . ?
C36 N5 C32 120.6(3) . . ?
C36 N5 Zn2 119.5(2) . . ?
C32 N5 Zn2 119.8(2) . . ?
C46 N7 C42 118.2(3) . . ?
C46 N7 Zn2 125.1(3) . . ?
C42 N7 Zn2 116.7(2) . . ?
C54 N8 C53 121.3(3) . . ?
C54 N8 C56 117.9(3) . . ?
C53 N8 C56 120.7(3) . . ?
N5 C32 C37A 114.4(5) . . ?
N5 C32 C33 121.2(3) . . ?
C37A C32 C33 124.3(5) . . ?
N5 C32 C37 113.8(4) . . ?
C33 C32 C37 124.9(4) . . ?
C32 C33 C34 118.4(3) . . ?
C32 C33 H33 120.8 . . ?
C34 C33 H33 120.8 . . ?
C35 C34 C33 119.8(3) . . ?
C35 C34 C47 119.9(3) . . ?
C33 C34 C47 120.3(3) . . ?
C36 C35 C34 118.2(3) . . ?
C36 C35 H35 120.9 . . ?
C34 C35 H35 120.9 . . ?
N5 C36 C35 121.7(3) . . ?
N5 C36 C42 114.3(3) . . ?
C35 C36 C42 124.0(3) . . ?
C41 N6 C37 119.2(4) . . ?
C41 N6 Zn2 123.3(4) . . ?
C37 N6 Zn2 116.7(4) . . ?
N6 C37 C38 121.9(4) . . ?
N6 C37 C32 113.4(5) . . ?
C38 C37 C32 124.7(5) . . ?
C39 C38 C37 118.4(4) . . ?
C39 C38 H38 120.8 . . ?
C37 C38 H38 120.8 . . ?
C40 C39 C38 119.9(4) . . ?
C40 C39 H39 120.1 . . ?
C38 C39 H39 120.1 . . ?
C39 C40 C41 118.7(4) . . ?
C39 C40 H40 120.7 . . ?
C41 C40 H40 120.7 . . ?
N6 C41 C40 121.9(4) . . ?
N6 C41 H41 119.1 . . ?
C40 C41 H41 119.1 . . ?
C41A N6A C37A 119.1(4) . . ?
C41A N6A Zn2 126.0(6) . . ?
C37A N6A Zn2 114.9(6) . . ?
N6A C37A C32 117.2(7) . . ?
N6A C37A C38A 121.9(4) . . ?
C32 C37A C38A 120.8(7) . . ?
C39A C38A C37A 118.4(4) . . ?
C39A C38A H38A 120.8 . . ?
C37A C38A H38A 120.8 . . ?
C40A C39A C38A 119.9(4) . . ?
C40A C39A H39A 120.1 . . ?
C38A C39A H39A 120.1 . . ?
C39A C40A C41A 118.7(4) . . ?
C39A C40A H40A 120.7 . . ?
C41A C40A H40A 120.7 . . ?
N6A C41A C40A 121.8(4) . . ?
N6A C41A H41A 119.1 . . ?
C40A C41A H41A 119.1 . . ?
N7 C42 C43 122.2(3) . . ?
N7 C42 C36 114.5(3) . . ?
C43 C42 C36 123.2(3) . . ?
C44 C43 C42 118.4(3) . . ?
C44 C43 H43 120.8 . . ?
C42 C43 H43 120.8 . . ?
C45 C44 C43 119.2(3) . . ?
C45 C44 H44 120.4 . . ?
C43 C44 H44 120.4 . . ?
C46 C45 C44 119.1(4) . . ?
C46 C45 H45 120.4 . . ?
C44 C45 H45 120.4 . . ?
N7 C46 C45 122.8(4) . . ?
N7 C46 H46 118.6 . . ?
C45 C46 H46 118.6 . . ?
C55 C47 C48 118.9(3) . . ?
C55 C47 C34 119.5(3) . . ?
C48 C47 C34 121.5(3) . . ?
C53 C48 C49 118.0(3) . . ?
C53 C48 C47 119.5(3) . . ?
C49 C48 C47 122.5(3) . . ?
C50 C49 C48 121.2(3) . . ?
C50 C49 H49 119.4 . . ?
C48 C49 H49 119.4 . . ?
C49 C50 C51 119.7(3) . . ?
C49 C50 H50 120.2 . . ?
C51 C50 H50 120.2 . . ?
C52 C51 C50 121.5(3) . . ?
C52 C51 H51 119.3 . . ?
C50 C51 H51 119.3 . . ?
C51 C52 C53 119.0(3) . . ?
C51 C52 H52 120.5 . . ?
C53 C52 H52 120.5 . . ?
N8 C53 C52 121.1(3) . . ?
N8 C53 C48 118.4(3) . . ?
C52 C53 C48 120.5(3) . . ?
N8 C54 C55 121.9(3) . . ?
N8 C54 H54 119.0 . . ?
C55 C54 H54 119.0 . . ?
C54 C55 C47 119.7(3) . . ?
C54 C55 H55 120.1 . . ?
C47 C55 H55 120.1 . . ?
N8 C56 C57 114.4(3) . . ?
N8 C56 H56A 108.7 . . ?
C57 C56 H56A 108.7 . . ?
N8 C56 H56B 108.7 . . ?
C57 C56 H56B 108.7 . . ?
H56A C56 H56B 107.6 . . ?
C58 C57 C62 120.5(3) . . ?
C58 C57 C56 121.0(3) . . ?
C62 C57 C56 118.5(3) . . ?
C57 C58 C59 119.3(3) . . ?
C57 C58 H58 120.4 . . ?
C59 C58 H58 120.4 . . ?
C60 C59 C58 120.0(4) . . ?
C60 C59 H59 120.0 . . ?
C58 C59 H59 120.0 . . ?
C61 C60 C59 120.4(4) . . ?
C61 C60 H60 119.8 . . ?
C59 C60 H60 119.8 . . ?
C60 C61 C62 120.0(4) . . ?
C60 C61 H61 120.0 . . ?
C62 C61 H61 120.0 . . ?
C61 C62 C57 119.8(4) . . ?
C61 C62 H62 120.1 . . ?
C57 C62 H62 120.1 . . ?
N9 Zn3 N10 74.7(4) . . ?
N9 Zn3 N10A 73.8(7) . . ?
N9 Zn3 N11A 74.4(6) . . ?
N10A Zn3 N11A 144.2(9) . . ?
N9 Zn3 N11 73.6(4) . . ?
N10 Zn3 N11 144.1(5) . . ?
N9 Zn3 Br6 145.53(10) . . ?
N10 Zn3 Br6 100.7(4) . . ?
N10A Zn3 Br6 97.6(7) . . ?
N11A Zn3 Br6 99.5(6) . . ?
N11 Zn3 Br6 96.0(4) . . ?
N9 Zn3 Br5 102.64(10) . . ?
N10 Zn3 Br5 99.4(4) . . ?
N10A Zn3 Br5 106.2(8) . . ?
N11A Zn3 Br5 96.3(6) . . ?
N11 Zn3 Br5 103.6(3) . . ?
Br6 Zn3 Br5 111.78(2) . . ?
C67 N9 C63 121.1(3) . . ?
C67 N9 Zn3 119.1(2) . . ?
C63 N9 Zn3 119.6(3) . . ?
C85 N12 C84 121.2(3) . . ?
C85 N12 C87 118.4(3) . . ?
C84 N12 C87 120.3(3) . . ?
N9 C63 C64 120.7(4) . . ?
N9 C63 C68 113.9(6) . . ?
C64 C63 C68 125.3(6) . . ?
N9 C63 C68A 113.9(10) . . ?
C64 C63 C68A 124.8(10) . . ?
C65 C64 C63 118.6(3) . . ?
C65 C64 H64 120.7 . . ?
C63 C64 H64 120.7 . . ?
C66 C65 C64 119.1(4) . . ?
C66 C65 C78 117.5(4) . . ?
C64 C65 C78 123.4(3) . . ?
C67 C66 C65 119.2(4) . . ?
C67 C66 H66 120.4 . . ?
C65 C66 H66 120.4 . . ?
N9 C67 C66 121.2(3) . . ?
N9 C67 C73 113.8(6) . . ?
C66 C67 C73 124.6(6) . . ?
N9 C67 C73A 114.9(10) . . ?
C66 C67 C73A 123.8(10) . . ?
C72 N10 C68 119.3(6) . . ?
C72 N10 Zn3 124.7(7) . . ?
C68 N10 Zn3 116.0(9) . . ?
N10 C68 C69 121.9(7) . . ?
N10 C68 C63 115.5(10) . . ?
C69 C68 C63 122.6(9) . . ?
C70 C69 C68 118.4(7) . . ?
C70 C69 H69 120.8 . . ?
C68 C69 H69 120.8 . . ?
C69 C70 C71 119.5(7) . . ?
C69 C70 H70 120.2 . . ?
C71 C70 H70 120.2 . . ?
C72 C71 C70 118.5(8) . . ?
C72 C71 H71 120.7 . . ?
C70 C71 H71 120.7 . . ?
N10 C72 C71 122.3(8) . . ?
N10 C72 H72 118.8 . . ?
C71 C72 H72 118.8 . . ?
C72A N10A C68A 118.1(11) . . ?
C72A N10A Zn3 124.7(13) . . ?
C68A N10A Zn3 117.1(15) . . ?
N10A C68A C69A 121.4(11) . . ?
N10A C68A C63 113.7(18) . . ?
C69A C68A C63 124.8(15) . . ?
C70A C69A C68A 120.0(13) . . ?
C70A C69A H69A 120.0 . . ?
C68A C69A H69A 120.0 . . ?
C69A C70A C71A 118.2(13) . . ?
C69A C70A H70A 120.9 . . ?
C71A C70A H70A 120.9 . . ?
C72A C71A C70A 119.0(13) . . ?
C72A C71A H71A 120.5 . . ?
C70A C71A H71A 120.5 . . ?
N10A C72A C71A 123.0(13) . . ?
N10A C72A H72A 118.5 . . ?
C71A C72A H72A 118.5 . . ?
C73 N11 C77 118.2(7) . . ?
C73 N11 Zn3 115.9(8) . . ?
C77 N11 Zn3 124.9(7) . . ?
N11 C73 C74 123.1(7) . . ?
N11 C73 C67 114.1(10) . . ?
C74 C73 C67 122.7(9) . . ?
C73 C74 C75 118.3(8) . . ?
C73 C74 H74 120.9 . . ?
C75 C74 H74 120.9 . . ?
C76 C75 C74 119.0(8) . . ?
C76 C75 H75 120.5 . . ?
C74 C75 H75 120.5 . . ?
C75 C76 C77 119.9(7) . . ?
C75 C76 H76 120.1 . . ?
C77 C76 H76 120.1 . . ?
N11 C77 C76 121.5(8) . . ?
N11 C77 H77 119.2 . . ?
C76 C77 H77 119.2 . . ?
C77A N11A C73A 118.4(11) . . ?
C77A N11A Zn3 125.2(12) . . ?
C73A N11A Zn3 116.0(14) . . ?
N11A C73A C74A 122.1(11) . . ?
N11A C73A C67 113.8(17) . . ?
C74A C73A C67 123.7(15) . . ?
C73A C74A C75A 118.6(13) . . ?
C73A C74A H74A 120.7 . . ?
C75A C74A H74A 120.7 . . ?
C76A C75A C74A 119.3(13) . . ?
C76A C75A H75A 120.3 . . ?
C74A C75A H75A 120.3 . . ?
C75A C76A C77A 118.8(12) . . ?
C75A C76A H76A 120.6 . . ?
C77A C76A H76A 120.6 . . ?
N11A C77A C76A 122.7(13) . . ?
N11A C77A H77A 118.7 . . ?
C76A C77A H77A 118.7 . . ?
C86 C78 C79 119.4(3) . . ?
C86 C78 C65 119.5(4) . . ?
C79 C78 C65 120.9(4) . . ?
C80 C79 C78 122.8(3) . . ?
C80 C79 C84 118.6(3) . . ?
C78 C79 C84 118.5(3) . . ?
C81 C80 C79 120.5(3) . . ?
C81 C80 H80 119.7 . . ?
C79 C80 H80 119.7 . . ?
C80 C81 C82 120.1(4) . . ?
C80 C81 H81 120.0 . . ?
C82 C81 H81 120.0 . . ?
C83 C82 C81 121.1(4) . . ?
C83 C82 H82 119.5 . . ?
C81 C82 H82 119.5 . . ?
C82 C83 C84 120.2(3) . . ?
C82 C83 H83 119.9 . . ?
C84 C83 H83 119.9 . . ?
N12 C84 C83 121.3(3) . . ?
N12 C84 C79 119.1(3) . . ?
C83 C84 C79 119.5(3) . . ?
N12 C85 C86 121.5(4) . . ?
N12 C85 H85 119.3 . . ?
C86 C85 H85 119.3 . . ?
C78 C86 C85 120.2(4) . . ?
C78 C86 H86 119.9 . . ?
C85 C86 H86 119.9 . . ?
N12 C87 C88 112.7(3) . . ?
N12 C87 H87A 109.0 . . ?
C88 C87 H87A 109.0 . . ?
N12 C87 H87B 109.0 . . ?
C88 C87 H87B 109.0 . . ?
H87A C87 H87B 107.8 . . ?
C93A C88 C89A 119.0(15) . . ?
C93 C88 C89 120.0(9) . . ?
C93 C88 C87 118.0(6) . . ?
C93A C88 C87 125.9(10) . . ?
C89A C88 C87 115.2(10) . . ?
C89 C88 C87 122.0(6) . . ?
C88 C89 C90 120.1(9) . . ?
C88 C89 H89 120.0 . . ?
C90 C89 H89 120.0 . . ?
C91 C90 C89 120.3(9) . . ?
C91 C90 H90 119.9 . . ?
C89 C90 H90 119.9 . . ?
C90 C91 C92 119.7(8) . . ?
C90 C91 H91 120.1 . . ?
C92 C91 H91 120.1 . . ?
C91 C92 C93 120.5(9) . . ?
C91 C92 H92 119.7 . . ?
C93 C92 H92 119.7 . . ?
C88 C93 C92 119.5(9) . . ?
C88 C93 H93 120.3 . . ?
C92 C93 H93 120.3 . . ?
C90A C89A C88 121.2(16) . . ?
C90A C89A H89A 119.4 . . ?
C88 C89A H89A 119.4 . . ?
C91A C90A C89A 119.0(15) . . ?
C91A C90A H90A 120.5 . . ?
C89A C90A H90A 120.5 . . ?
C92A C91A C90A 120.6(13) . . ?
C92A C91A H91A 119.7 . . ?
C90A C91A H91A 119.7 . . ?
C91A C92A C93A 120.1(15) . . ?
C91A C92A H92A 119.9 . . ?
C93A C92A H92A 119.9 . . ?
C88 C93A C92A 120.0(15) . . ?
C88 C93A H93A 120.0 . . ?
C92A C93A H93A 120.0 . . ?
Br11 Zn4 Br9 109.7(2) . . ?
Br11 Zn4 Br10 109.5(3) . . ?
Br9 Zn4 Br10 111.0(3) . . ?
Br11 Zn4 Br8 112.0(3) . . ?
Br9 Zn4 Br8 109.6(3) . . ?
Br10 Zn4 Br8 104.8(3) . . ?
Br20 Zn4A Br9A 112.6(5) . . ?
Br20 Zn4A Br21 113.7(5) . . ?
Br9A Zn4A Br21 107.2(4) . . ?
Br20 Zn4A Br8A 107.1(5) . . ?
Br9A Zn4A Br8A 110.6(5) . . ?
Br21 Zn4A Br8A 105.4(4) . . ?
Br31 Zn4B Br9B 107.4(5) . . ?
Br31 Zn4B Br8B 107.4(6) . . ?
Br9B Zn4B Br8B 111.2(6) . . ?
Br31 Zn4B Br30 112.8(6) . . ?
Br9B Zn4B Br30 110.7(7) . . ?
Br8B Zn4B Br30 107.3(6) . . ?
C95 C94 H94A 109.5 . . ?
C95 C94 H94B 109.5 . . ?
H94A C94 H94B 109.5 . . ?
C95 C94 H94C 109.5 . . ?
H94A C94 H94C 109.5 . . ?
H94B C94 H94C 109.5 . . ?
N13 C95 C94 169.4(6) . . ?
C95A C94A H94D 109.5 . . ?
C95A C94A H94E 109.5 . . ?
H94D C94A H94E 109.5 . . ?
C95A C94A H94F 109.5 . . ?
H94D C94A H94F 109.5 . . ?
H94E C94A H94F 109.5 . . ?
N13A C95A C94A 169.7(9) . . ?
C97 C96 H96A 109.5 . . ?
C97 C96 H96B 109.5 . . ?
H96A C96 H96B 109.5 . . ?
C97 C96 H96C 109.5 . . ?
H96A C96 H96C 109.5 . . ?
H96B C96 H96C 109.5 . . ?
N14 C97 C96 172.0(9) . . ?
C97A C96A H96D 109.5 . . ?
C97A C96A H96E 109.5 . . ?
H96D C96A H96E 109.5 . . ?
C97A C96A H96F 109.5 . . ?
H96D C96A H96F 109.5 . . ?
H96E C96A H96F 109.5 . . ?
N14A C97A C96A 170.0(9) . . ?
C102 C101 H10A 109.5 . . ?
C102 C101 H10B 109.5 . . ?
H10A C101 H10B 109.5 . . ?
C102 C101 H10C 109.5 . . ?
H10A C101 H10C 109.5 . . ?
H10B C101 H10C 109.5 . . ?
O3 C102 C101 107.2(9) . . ?
O3 C102 H10D 110.3 . . ?
C101 C102 H10D 110.3 . . ?
O3 C102 H10E 110.3 . . ?
C101 C102 H10E 110.3 . . ?
H10D C102 H10E 108.5 . . ?
C102 O3 H3 109.5 . . ?
C100 C99 H99A 109.5 . . ?
C100 C99 H99B 109.5 . . ?
H99A C99 H99B 109.5 . . ?
C100 C99 H99C 109.5 . . ?
H99A C99 H99C 109.5 . . ?
H99B C99 H99C 109.5 . . ?
N15 C100 C99 177.9(3) . . ?
C200 C99A H99D 109.5 . . ?
C200 C99A H99E 109.5 . . ?
H99D C99A H99E 109.5 . . ?
C200 C99A H99F 109.5 . . ?
H99D C99A H99F 109.5 . . ?
H99E C99A H99F 109.5 . . ?
N15A C200 C99A 178.1(2) . . ?
C400 C99C H99G 109.5 . . ?
C400 C99C H99H 109.5 . . ?
H99G C99C H99H 109.5 . . ?
C400 C99C H99I 109.5 . . ?
H99G C99C H99I 109.5 . . ?
H99H C99C H99I 109.5 . . ?
N15C C400 C99C 178.454(2) . . ?
C500 C99D H99J 109.5 . . ?
C500 C99D H99K 109.5 . . ?
H99J C99D H99K 109.5 . . ?
C500 C99D H99L 109.5 . . ?
H99J C99D H99L 109.5 . . ?
H99K C99D H99L 109.5 . . ?
N15D C500 C99D 178.0 . . ?
H1OA O1 H1OB 111.8(18) . . ?
H2OA O2 H2OB 111.5(19) . . ?

loop_
_geom_bond_atom_site_label_1
_geom_bond_atom_site_label_2
_geom_bond_distance
_geom_bond_site_symmetry_2
_geom_bond_publ_flag
Br1 Zn1 2.4063(5) . ?
Br2 Zn1 2.3980(5) . ?
Zn1 N1 2.128(3) . ?
Zn1 N2 2.196(3) . ?
Zn1 N3 2.213(3) . ?
N1 C5 1.336(5) . ?
N1 C1 1.341(5) . ?
N2 C10 1.335(5) . ?
N2 C6 1.350(5) . ?
N3 C15 1.335(5) . ?
N3 C11 1.348(5) . ?
N4 C23 1.329(5) . ?
N4 C22 1.385(4) . ?
N4 C25 1.495(4) . ?
C1 C2 1.387(5) . ?
C1 C6 1.482(5) . ?
C2 C3 1.399(5) . ?
C2 H2 0.9500 . ?
C3 C4 1.393(5) . ?
C3 C16 1.482(5) . ?
C4 C5 1.391(5) . ?
C4 H4 0.9500 . ?
C5 C11 1.493(5) . ?
C6 C7 1.384(5) . ?
C7 C8 1.389(6) . ?
C7 H7 0.9500 . ?
C8 C9 1.380(6) . ?
C8 H8 0.9500 . ?
C9 C10 1.390(6) . ?
C9 H9 0.9500 . ?
C10 H10 0.9500 . ?
C11 C12 1.394(5) . ?
C12 C13 1.388(5) . ?
C12 H12 0.9500 . ?
C13 C14 1.389(6) . ?
C13 H13 0.9500 . ?
C14 C15 1.377(6) . ?
C14 H14 0.9500 . ?
C15 H15 0.9500 . ?
C16 C24 1.380(5) . ?
C16 C17 1.430(5) . ?
C17 C22 1.411(5) . ?
C17 C18 1.414(5) . ?
C18 C19 1.379(5) . ?
C18 H18 0.9500 . ?
C19 C20 1.399(6) . ?
C19 H19 0.9500 . ?
C20 C21 1.368(6) . ?
C20 H20 0.9500 . ?
C21 C22 1.415(5) . ?
C21 H21 0.9500 . ?
C23 C24 1.394(5) . ?
C23 H23 0.9500 . ?
C24 H24 0.9500 . ?
C25 C26 1.515(5) . ?
C25 H25A 0.9900 . ?
C25 H25B 0.9900 . ?
C26 C27A 1.385(7) . ?
C26 C31A 1.390(7) . ?
C26 C31 1.391(6) . ?
C26 C27 1.393(5) . ?
C27 C28 1.389(6) . ?
C27 H27 0.9500 . ?
C28 C29 1.387(6) . ?
C28 H28 0.9500 . ?
C29 C30 1.386(6) . ?
C29 H29 0.9500 . ?
C30 C31 1.387(6) . ?
C30 H30 0.9500 . ?
C31 H31 0.9500 . ?
C27A C28A 1.388(7) . ?
C27A H27A 0.9500 . ?
C28A C29A 1.388(6) . ?
C28A H28A 0.9500 . ?
C29A C30A 1.387(6) . ?
C29A H29A 0.9500 . ?
C30A C31A 1.390(7) . ?
C30A H30A 0.9500 . ?
C31A H31A 0.9500 . ?
Br3 Zn2 2.3985(6) . ?
Br4 Zn2 2.4050(6) . ?
Zn2 N5 2.104(3) . ?
Zn2 N7 2.175(3) . ?
Zn2 N6 2.203(3) . ?
Zn2 N6A 2.204(3) . ?
N5 C36 1.339(4) . ?
N5 C32 1.346(4) . ?
N7 C46 1.338(5) . ?
N7 C42 1.346(4) . ?
N8 C54 1.332(5) . ?
N8 C53 1.391(5) . ?
N8 C56 1.494(5) . ?
C32 C37A 1.375(8) . ?
C32 C33 1.388(5) . ?
C32 C37 1.545(7) . ?
C33 C34 1.400(5) . ?
C33 H33 0.9500 . ?
C34 C35 1.397(5) . ?
C34 C47 1.484(5) . ?
C35 C36 1.388(5) . ?
C35 H35 0.9500 . ?
C36 C42 1.488(5) . ?
N6 C41 1.340(5) . ?
N6 C37 1.340(5) . ?
C37 C38 1.391(6) . ?
C38 C39 1.384(6) . ?
C38 H38 0.9500 . ?
C39 C40 1.372(7) . ?
C39 H39 0.9500 . ?
C40 C41 1.394(6) . ?
C40 H40 0.9500 . ?
C41 H41 0.9500 . ?
N6A C41A 1.341(5) . ?
N6A C37A 1.341(5) . ?
C37A C38A 1.392(6) . ?
C38A C39A 1.384(6) . ?
C38A H38A 0.9500 . ?
C39A C40A 1.372(7) . ?
C39A H39A 0.9500 . ?
C40A C41A 1.394(6) . ?
C40A H40A 0.9500 . ?
C41A H41A 0.9500 . ?
C42 C43 1.393(5) . ?
C43 C44 1.386(5) . ?
C43 H43 0.9500 . ?
C44 C45 1.378(5) . ?
C44 H44 0.9500 . ?
C45 C46 1.376(6) . ?
C45 H45 0.9500 . ?
C46 H46 0.9500 . ?
C47 C55 1.385(5) . ?
C47 C48 1.419(5) . ?
C48 C53 1.415(5) . ?
C48 C49 1.417(5) . ?
C49 C50 1.370(5) . ?
C49 H49 0.9500 . ?
C50 C51 1.400(5) . ?
C50 H50 0.9500 . ?
C51 C52 1.376(5) . ?
C51 H51 0.9500 . ?
C52 C53 1.409(5) . ?
C52 H52 0.9500 . ?
C54 C55 1.383(5) . ?
C54 H54 0.9500 . ?
C55 H55 0.9500 . ?
C56 C57 1.512(5) . ?
C56 H56A 0.9900 . ?
C56 H56B 0.9900 . ?
C57 C58 1.384(5) . ?
C57 C62 1.392(5) . ?
C58 C59 1.399(5) . ?
C58 H58 0.9500 . ?
C59 C60 1.384(6) . ?
C59 H59 0.9500 . ?
C60 C61 1.381(6) . ?
C60 H60 0.9500 . ?
C61 C62 1.385(5) . ?
C61 H61 0.9500 . ?
C62 H62 0.9500 . ?
Br5 Zn3 2.4164(7) . ?
Br6 Zn3 2.4027(6) . ?
Zn3 N9 2.110(3) . ?
Zn3 N10 2.191(5) . ?
Zn3 N10A 2.193(8) . ?
Zn3 N11A 2.195(8) . ?
Zn3 N11 2.196(5) . ?
N9 C67 1.335(5) . ?
N9 C63 1.340(5) . ?
N12 C85 1.331(5) . ?
N12 C84 1.380(5) . ?
N12 C87 1.494(5) . ?
C63 C64 1.398(5) . ?
C63 C68 1.490(7) . ?
C63 C68A 1.490(9) . ?
C64 C65 1.398(6) . ?
C64 H64 0.9500 . ?
C65 C66 1.390(5) . ?
C65 C78 1.487(5) . ?
C66 C67 1.383(5) . ?
C66 H66 0.9500 . ?
C67 C73 1.494(7) . ?
C67 C73A 1.496(8) . ?
N10 C72 1.330(9) . ?
N10 C68 1.339(8) . ?
C68 C69 1.390(9) . ?
C69 C70 1.380(9) . ?
C69 H69 0.9500 . ?
C70 C71 1.387(9) . ?
C70 H70 0.9500 . ?
C71 C72 1.380(9) . ?
C71 H71 0.9500 . ?
C72 H72 0.9500 . ?
N10A C72A 1.333(13) . ?
N10A C68A 1.350(13) . ?
C68A C69A 1.393(13) . ?
C69A C70A 1.372(14) . ?
C69A H69A 0.9500 . ?
C70A C71A 1.386(13) . ?
C70A H70A 0.9500 . ?
C71A C72A 1.384(13) . ?
C71A H71A 0.9500 . ?
C72A H72A 0.9500 . ?
N11 C73 1.339(8) . ?
N11 C77 1.347(8) . ?
C73 C74 1.375(9) . ?
C74 C75 1.385(9) . ?
C74 H74 0.9500 . ?
C75 C76 1.369(9) . ?
C75 H75 0.9500 . ?
C76 C77 1.378(9) . ?
C76 H76 0.9500 . ?
C77 H77 0.9500 . ?
N11A C77A 1.338(13) . ?
N11A C73A 1.341(13) . ?
C73A C74A 1.382(13) . ?
C74A C75A 1.384(13) . ?
C74A H74A 0.9500 . ?
C75A C76A 1.374(13) . ?
C75A H75A 0.9500 . ?
C76A C77A 1.375(14) . ?
C76A H76A 0.9500 . ?
C77A H77A 0.9500 . ?
C78 C86 1.366(6) . ?
C78 C79 1.421(5) . ?
C79 C80 1.411(6) . ?
C79 C84 1.423(5) . ?
C80 C81 1.375(6) . ?
C80 H80 0.9500 . ?
C81 C82 1.408(5) . ?
C81 H81 0.9500 . ?
C82 C83 1.354(5) . ?
C82 H82 0.9500 . ?
C83 C84 1.415(5) . ?
C83 H83 0.9500 . ?
C85 C86 1.392(6) . ?
C85 H85 0.9500 . ?
C86 H86 0.9500 . ?
C87 C88 1.511(5) . ?
C87 H87A 0.9900 . ?
C87 H87B 0.9900 . ?
C88 C93 1.387(6) . ?
C88 C93A 1.390(8) . ?
C88 C89A 1.392(7) . ?
C88 C89 1.392(6) . ?
C89 C90 1.393(9) . ?
C89 H89 0.9500 . ?
C90 C91 1.379(8) . ?
C90 H90 0.9500 . ?
C91 C92 1.389(9) . ?
C91 H91 0.9500 . ?
C92 C93 1.398(9) . ?
C92 H92 0.9500 . ?
C93 H93 0.9500 . ?
C89A C90A 1.391(12) . ?
C89A H89A 0.9500 . ?
C90A C91A 1.385(12) . ?
C90A H90A 0.9500 . ?
C91A C92A 1.380(12) . ?
C91A H91A 0.9500 . ?
C92A C93A 1.395(12) . ?
C92A H92A 0.9500 . ?
C93A H93A 0.9500 . ?
Zn4 Br11 2.389(6) . ?
Zn4 Br9 2.394(6) . ?
Zn4 Br10 2.424(6) . ?
Zn4 Br8 2.440(6) . ?
Zn4A Br20 2.392(10) . ?
Zn4A Br9A 2.398(9) . ?
Zn4A Br21 2.411(9) . ?
Zn4A Br8A 2.430(10) . ?
Zn4B Br31 2.364(11) . ?
Zn4B Br9B 2.399(13) . ?
Zn4B Br8B 2.405(12) . ?
Zn4B Br30 2.425(14) . ?
C94 C95 1.472(7) . ?
C94 H94A 0.9800 . ?
C94 H94B 0.9800 . ?
C94 H94C 0.9800 . ?
C95 N13 1.111(6) . ?
C94A C95A 1.472(7) . ?
C94A H94D 0.9800 . ?
C94A H94E 0.9800 . ?
C94A H94F 0.9800 . ?
C95A N13A 1.111(6) . ?
C96 C97 1.471(7) . ?
C96 H96A 0.9800 . ?
C96 H96B 0.9800 . ?
C96 H96C 0.9800 . ?
C97 N14 1.109(6) . ?
C96A C97A 1.472(7) . ?
C96A H96D 0.9800 . ?
C96A H96E 0.9800 . ?
C96A H96F 0.9800 . ?
C97A N14A 1.110(6) . ?
C101 C102 1.50000(12) . ?
C101 H10A 0.9800 . ?
C101 H10B 0.9800 . ?
C101 H10C 0.9800 . ?
C102 O3 1.440(9) . ?
C102 H10D 0.9900 . ?
C102 H10E 0.9900 . ?
O3 H3 0.8400 . ?
C99 C100 1.55042(11) . ?
C99 H99A 0.9800 . ?
C99 H99B 0.9800 . ?
C99 H99C 0.9800 . ?
C100 N15 1.25007(10) . ?
C99A C200 1.55031(8) . ?
C99A H99D 0.9800 . ?
C99A H99E 0.9800 . ?
C99A H99F 0.9800 . ?
C200 N15A 1.25007(9) . ?
C99C C400 1.55071(9) . ?
C99C H99G 0.9800 . ?
C99C H99H 0.9800 . ?
C99C H99I 0.9800 . ?
C400 N15C 1.24988(7) . ?
C99D C500 1.55014(13) . ?
C99D H99J 0.9800 . ?
C99D H99K 0.9800 . ?
C99D H99L 0.9800 . ?
C500 N15D 1.25015(7) . ?
O1 H1OA 0.841(10) . ?
O1 H1OB 0.843(10) . ?
O2 H2OA 0.847(10) . ?
O2 H2OB 0.844(10) . ?

loop_
_geom_hbond_atom_site_label_D
_geom_hbond_atom_site_label_H
_geom_hbond_atom_site_label_A
_geom_hbond_distance_DH
_geom_hbond_distance_HA
_geom_hbond_distance_DA
_geom_hbond_angle_DHA
_geom_hbond_site_symmetry_A
_geom_hbond_publ_flag
O1 H1OA Br7 0.841(10) 2.494(12) 3.328(3) 172(5) 2_766 yes
O1 H1OB Br7 0.843(10) 2.491(13) 3.327(3) 172(4) . yes
O2 H2OA Br8^a 0.847(10) 2.84(6) 3.407(9) 126(6) . yes
O2 H2OA Br8A^b 0.847(10) 2.76(6) 3.311(12) 124(6) . yes
O2 H2OA N15A^b 0.847(10) 2.22(6) 2.799(7) 126(7) . yes
O2 H2OA N15C^c 0.847(10) 2.68(6) 3.151(4) 116(5) . yes

loop_
_geom_torsion_atom_site_label_1
_geom_torsion_atom_site_label_2
_geom_torsion_atom_site_label_3
_geom_torsion_atom_site_label_4
_geom_torsion
_geom_torsion_site_symmetry_1
_geom_torsion_site_symmetry_2
_geom_torsion_site_symmetry_3
_geom_torsion_site_symmetry_4
_geom_torsion_publ_flag
C5 N1 C1 C2 1.0(5) . . . . ?
Zn1 N1 C1 C2 -168.5(3) . . . . ?
C5 N1 C1 C6 -176.3(3) . . . . ?
Zn1 N1 C1 C6 14.2(4) . . . . ?
N1 C1 C2 C3 -1.4(5) . . . . ?
C6 C1 C2 C3 175.7(3) . . . . ?
C1 C2 C3 C4 1.6(5) . . . . ?
C1 C2 C3 C16 -177.6(3) . . . . ?
C2 C3 C4 C5 -1.4(5) . . . . ?
C16 C3 C4 C5 177.8(3) . . . . ?
C1 N1 C5 C4 -0.8(5) . . . . ?
Zn1 N1 C5 C4 168.5(2) . . . . ?
C1 N1 C5 C11 177.7(3) . . . . ?
Zn1 N1 C5 C11 -13.0(4) . . . . ?
C3 C4 C5 N1 1.0(5) . . . . ?
C3 C4 C5 C11 -177.4(3) . . . . ?
C10 N2 C6 C7 -0.7(5) . . . . ?
Zn1 N2 C6 C7 -179.3(3) . . . . ?
C10 N2 C6 C1 175.4(3) . . . . ?
Zn1 N2 C6 C1 -3.1(4) . . . . ?
N1 C1 C6 N2 -6.9(4) . . . . ?
C2 C1 C6 N2 175.8(3) . . . . ?
N1 C1 C6 C7 169.2(3) . . . . ?
C2 C1 C6 C7 -8.1(5) . . . . ?
N2 C6 C7 C8 0.1(6) . . . . ?
C1 C6 C7 C8 -175.7(3) . . . . ?
C6 C7 C8 C9 0.2(6) . . . . ?
C7 C8 C9 C10 0.0(6) . . . . ?
C6 N2 C10 C9 0.9(5) . . . . ?
Zn1 N2 C10 C9 179.3(3) . . . . ?
C8 C9 C10 N2 -0.6(6) . . . . ?
C15 N3 C11 C12 -1.2(5) . . . . ?
Zn1 N3 C11 C12 -170.5(3) . . . . ?
C15 N3 C11 C5 178.0(3) . . . . ?
Zn1 N3 C11 C5 8.7(4) . . . . ?
N1 C5 C11 N3 2.2(4) . . . . ?
C4 C5 C11 N3 -179.3(3) . . . . ?
N1 C5 C11 C12 -178.6(3) . . . . ?
C4 C5 C11 C12 -0.1(5) . . . . ?
N3 C11 C12 C13 1.1(5) . . . . ?
C5 C11 C12 C13 -178.0(3) . . . . ?
C11 C12 C13 C14 -0.3(5) . . . . ?
C12 C13 C14 C15 -0.4(6) . . . . ?
C11 N3 C15 C14 0.4(5) . . . . ?
Zn1 N3 C15 C14 168.8(3) . . . . ?
C13 C14 C15 N3 0.4(6) . . . . ?
C4 C3 C16 C24 59.0(5) . . . . ?
C2 C3 C16 C24 -121.9(4) . . . . ?
C4 C3 C16 C17 -121.2(4) . . . . ?
C2 C3 C16 C17 57.9(4) . . . . ?
C24 C16 C17 C22 2.0(5) . . . . ?
C3 C16 C17 C22 -177.8(3) . . . . ?
C24 C16 C17 C18 -176.5(3) . . . . ?
C3 C16 C17 C18 3.8(5) . . . . ?
C22 C17 C18 C19 -0.9(6) . . . . ?
C16 C17 C18 C19 177.5(4) . . . . ?
C17 C18 C19 C20 -1.1(6) . . . . ?
C18 C19 C20 C21 1.6(6) . . . . ?
C19 C20 C21 C22 0.1(6) . . . . ?
C23 N4 C22 C17 -5.4(5) . . . . ?
C25 N4 C22 C17 173.0(3) . . . . ?
C23 N4 C22 C21 173.3(3) . . . . ?
C25 N4 C22 C21 -8.4(5) . . . . ?
C18 C17 C22 N4 -178.7(3) . . . . ?
C16 C17 C22 N4 2.8(5) . . . . ?
C18 C17 C22 C21 2.6(5) . . . . ?
C16 C17 C22 C21 -175.8(3) . . . . ?
C20 C21 C22 N4 179.1(3) . . . . ?
C20 C21 C22 C17 -2.3(5) . . . . ?
C22 N4 C23 C24 3.1(5) . . . . ?
C25 N4 C23 C24 -175.3(3) . . . . ?
C17 C16 C24 C23 -4.3(5) . . . . ?
C3 C16 C24 C23 175.4(3) . . . . ?
N4 C23 C24 C16 2.0(5) . . . . ?
C23 N4 C25 C26 117.3(4) . . . . ?
C22 N4 C25 C26 -61.1(4) . . . . ?
N4 C25 C26 C27A -49.4(14) . . . . ?
N4 C25 C26 C31A 138(3) . . . . ?
N4 C25 C26 C31 142.7(15) . . . . ?
N4 C25 C26 C27 -32.9(8) . . . . ?
C31 C26 C27 C28 1.7(19) . . . . ?
C25 C26 C27 C28 177.3(7) . . . . ?
C26 C27 C28 C29 0.4(14) . . . . ?
C27 C28 C29 C30 -1.4(18) . . . . ?
C28 C29 C30 C31 0(2) . . . . ?
C29 C30 C31 C26 2(3) . . . . ?
C27 C26 C31 C30 -3(3) . . . . ?
C25 C26 C31 C30 -178.3(14) . . . . ?
C31A C26 C27A C28A -4(4) . . . . ?
C25 C26 C27A C28A -176.7(12) . . . . ?
C26 C27A C28A C29A 1(3) . . . . ?
C27A C28A C29A C30A -1(3) . . . . ?
C28A C29A C30A C31A 5(4) . . . . ?
C27A C26 C31A C30A 8(5) . . . . ?
C25 C26 C31A C30A -179(3) . . . . ?
C29A C30A C31A C26 -9(5) . . . . ?
C36 N5 C32 C37A -174.8(11) . . . . ?
Zn2 N5 C32 C37A 9.6(11) . . . . ?
C36 N5 C32 C33 1.6(5) . . . . ?
Zn2 N5 C32 C33 -174.0(2) . . . . ?
C36 N5 C32 C37 -175.8(6) . . . . ?
Zn2 N5 C32 C37 8.5(6) . . . . ?
N5 C32 C33 C34 -2.8(5) . . . . ?
C37A C32 C33 C34 173.2(12) . . . . ?
C37 C32 C33 C34 174.3(7) . . . . ?
C32 C33 C34 C35 1.6(5) . . . . ?
C32 C33 C34 C47 -179.2(3) . . . . ?
C33 C34 C35 C36 0.8(5) . . . . ?
C47 C34 C35 C36 -178.5(3) . . . . ?
C32 N5 C36 C35 0.9(5) . . . . ?
Zn2 N5 C36 C35 176.6(2) . . . . ?
C32 N5 C36 C42 178.8(3) . . . . ?
Zn2 N5 C36 C42 -5.6(4) . . . . ?
C34 C35 C36 N5 -2.1(5) . . . . ?
C34 C35 C36 C42 -179.7(3) . . . . ?
C41 N6 C37 C38 0.7(17) . . . . ?
Zn2 N6 C37 C38 170.8(9) . . . . ?
C41 N6 C37 C32 179.9(11) . . . . ?
Zn2 N6 C37 C32 -10.0(12) . . . . ?
N5 C32 C37 N6 1.4(11) . . . . ?
C33 C32 C37 N6 -175.9(8) . . . . ?
N5 C32 C37 C38 -179.4(8) . . . . ?
C33 C32 C37 C38 3.3(14) . . . . ?
N6 C37 C38 C39 1.1(14) . . . . ?
C32 C37 C38 C39 -178.0(9) . . . . ?
C37 C38 C39 C40 -1.0(11) . . . . ?
C38 C39 C40 C41 -0.8(10) . . . . ?
C37 N6 C41 C40 -2.6(16) . . . . ?
Zn2 N6 C41 C40 -172.0(7) . . . . ?
C39 C40 C41 N6 2.7(12) . . . . ?
C41A N6A C37A C32 171(2) . . . . ?
Zn2 N6A C37A C32 -9(2) . . . . ?
C41A N6A C37A C38A -6(3) . . . . ?
Zn2 N6A C37A C38A 175.1(16) . . . . ?
N5 C32 C37A N6A -0.1(19) . . . . ?
C33 C32 C37A N6A -176.3(13) . . . . ?
N5 C32 C37A C38A 176.2(13) . . . . ?
C33 C32 C37A C38A 0(2) . . . . ?
N6A C37A C38A C39A 3(2) . . . . ?
C32 C37A C38A C39A -173.5(15) . . . . ?
C37A C38A C39A C40A 0.1(19) . . . . ?
C38A C39A C40A C41A 0.3(17) . . . . ?
C37A N6A C41A C40A 6(2) . . . . ?
Zn2 N6A C41A C40A -174.7(13) . . . . ?
C39A C40A C41A N6A -3.4(19) . . . . ?
C46 N7 C42 C43 -1.2(5) . . . . ?
Zn2 N7 C42 C43 178.9(3) . . . . ?
C46 N7 C42 C36 -178.6(3) . . . . ?
Zn2 N7 C42 C36 1.5(4) . . . . ?
N5 C36 C42 N7 2.5(4) . . . . ?
C35 C36 C42 N7 -179.7(3) . . . . ?
N5 C36 C42 C43 -174.9(3) . . . . ?
C35 C36 C42 C43 2.9(5) . . . . ?
N7 C42 C43 C44 0.3(5) . . . . ?
C36 C42 C43 C44 177.5(3) . . . . ?
C42 C43 C44 C45 0.8(5) . . . . ?
C43 C44 C45 C46 -1.1(6) . . . . ?
C42 N7 C46 C45 0.9(6) . . . . ?
Zn2 N7 C46 C45 -179.2(3) . . . . ?
C44 C45 C46 N7 0.2(6) . . . . ?
C35 C34 C47 C55 121.5(4) . . . . ?
C33 C34 C47 C55 -57.7(5) . . . . ?
C35 C34 C47 C48 -56.2(5) . . . . ?
C33 C34 C47 C48 124.6(4) . . . . ?
C55 C47 C48 C53 -4.8(5) . . . . ?
C34 C47 C48 C53 173.0(3) . . . . ?
C55 C47 C48 C49 174.8(3) . . . . ?
C34 C47 C48 C49 -7.5(5) . . . . ?
C53 C48 C49 C50 -1.6(5) . . . . ?
C47 C48 C49 C50 178.9(3) . . . . ?
C48 C49 C50 C51 -0.3(5) . . . . ?
C49 C50 C51 C52 1.1(5) . . . . ?
C50 C51 C52 C53 0.2(5) . . . . ?
C54 N8 C53 C52 -178.5(3) . . . . ?
C56 N8 C53 C52 3.8(5) . . . . ?
C54 N8 C53 C48 3.1(5) . . . . ?
C56 N8 C53 C48 -174.6(3) . . . . ?
C51 C52 C53 N8 179.5(3) . . . . ?
C51 C52 C53 C48 -2.2(5) . . . . ?
C49 C48 C53 N8 -178.7(3) . . . . ?
C47 C48 C53 N8 0.8(5) . . . . ?
C49 C48 C53 C52 2.9(5) . . . . ?
C47 C48 C53 C52 -177.6(3) . . . . ?
C53 N8 C54 C55 -3.0(5) . . . . ?
C56 N8 C54 C55 174.7(3) . . . . ?
N8 C54 C55 C47 -1.1(6) . . . . ?
C48 C47 C55 C54 4.9(5) . . . . ?
C34 C47 C55 C54 -172.8(3) . . . . ?
C54 N8 C56 C57 113.5(4) . . . . ?
C53 N8 C56 C57 -68.8(5) . . . . ?
N8 C56 C57 C58 -48.4(5) . . . . ?
N8 C56 C57 C62 133.9(4) . . . . ?
C62 C57 C58 C59 0.2(5) . . . . ?
C56 C57 C58 C59 -177.4(3) . . . . ?
C57 C58 C59 C60 0.0(5) . . . . ?
C58 C59 C60 C61 -0.4(5) . . . . ?
C59 C60 C61 C62 0.5(6) . . . . ?
C60 C61 C62 C57 -0.3(6) . . . . ?
C58 C57 C62 C61 -0.1(5) . . . . ?
C56 C57 C62 C61 177.6(3) . . . . ?
C67 N9 C63 C64 -1.7(6) . . . . ?
Zn3 N9 C63 C64 172.5(3) . . . . ?
C67 N9 C63 C68 179.5(9) . . . . ?
Zn3 N9 C63 C68 -6.2(10) . . . . ?
C67 N9 C63 C68A 170.2(16) . . . . ?
Zn3 N9 C63 C68A -15.6(17) . . . . ?
N9 C63 C64 C65 0.0(6) . . . . ?
C68 C63 C64 C65 178.6(10) . . . . ?
C68A C63 C64 C65 -171.0(18) . . . . ?
C63 C64 C65 C66 1.1(6) . . . . ?
C63 C64 C65 C78 178.6(4) . . . . ?
C64 C65 C66 C67 -0.5(6) . . . . ?
C78 C65 C66 C67 -178.2(4) . . . . ?
C63 N9 C67 C66 2.4(6) . . . . ?
Zn3 N9 C67 C66 -171.9(3) . . . . ?
C63 N9 C67 C73 -170.3(7) . . . . ?
Zn3 N9 C67 C73 15.4(7) . . . . ?
C63 N9 C67 C73A 179.4(11) . . . . ?
Zn3 N9 C67 C73A 5.2(12) . . . . ?
C65 C66 C67 N9 -1.2(6) . . . . ?
C65 C66 C67 C73 170.6(7) . . . . ?
C65 C66 C67 C73A -178.0(12) . . . . ?
C72 N10 C68 C69 -0.4(17) . . . . ?
Zn3 N10 C68 C69 -179.7(12) . . . . ?
C72 N10 C68 C63 -177.8(13) . . . . ?
Zn3 N10 C68 C63 3.0(14) . . . . ?
N9 C63 C68 N10 1.9(14) . . . . ?
C64 C63 C68 N10 -176.7(8) . . . . ?
N9 C63 C68 C69 -175.4(10) . . . . ?
C64 C63 C68 C69 5.9(19) . . . . ?
N10 C68 C69 C70 -0.1(17) . . . . ?
C63 C68 C69 C70 177.0(12) . . . . ?
C68 C69 C70 C71 0.5(13) . . . . ?
C69 C70 C71 C72 -0.3(11) . . . . ?
C68 N10 C72 C71 0.6(14) . . . . ?
Zn3 N10 C72 C71 179.8(8) . . . . ?
C70 C71 C72 N10 -0.3(12) . . . . ?
C72A N10A C68A C69A -4(3) . . . . ?
Zn3 N10A C68A C69A -179(2) . . . . ?
C72A N10A C68A C63 178(2) . . . . ?
Zn3 N10A C68A C63 3(3) . . . . ?
N9 C63 C68A N10A 8(3) . . . . ?
C64 C63 C68A N10A 179.4(14) . . . . ?
N9 C63 C68A C69A -170(2) . . . . ?
C64 C63 C68A C69A 1(4) . . . . ?
N10A C68A C69A C70A 5(3) . . . . ?
C63 C68A C69A C70A -177(2) . . . . ?
C68A C69A C70A C71A -3(3) . . . . ?
C69A C70A C71A C72A -2(2) . . . . ?
C68A N10A C72A C71A -1(3) . . . . ?
Zn3 N10A C72A C71A 174.1(16) . . . . ?
C70A C71A C72A N10A 4(3) . . . . ?
C77 N11 C73 C74 -0.2(3) . . . . ?
Zn3 N11 C73 C74 169.0(6) . . . . ?
C77 N11 C73 C67 178.0(9) . . . . ?
Zn3 N11 C73 C67 -12.9(6) . . . . ?
N9 C67 C73 N11 -1.0(7) . . . . ?
C66 C67 C73 N11 -173.4(4) . . . . ?
N9 C67 C73 C74 177.2(5) . . . . ?
C66 C67 C73 C74 4.8(10) . . . . ?
N11 C73 C74 C75 -0.2(3) . . . . ?
C67 C73 C74 C75 -178.2(10) . . . . ?
C73 C74 C75 C76 0.6(6) . . . . ?
C74 C75 C76 C77 -0.5(8) . . . . ?
C73 N11 C77 C76 0.2(6) . . . . ?
Zn3 N11 C77 C76 -167.9(7) . . . . ?
C75 C76 C77 N11 0.1(8) . . . . ?
C77A N11A C73A C74A 0.0(3) . . . . ?
Zn3 N11A C73A C74A 173.1(12) . . . . ?
C77A N11A C73A C67 173.4(17) . . . . ?
Zn3 N11A C73A C67 -13.6(11) . . . . ?
N9 C67 C73A N11A 5.8(13) . . . . ?
C66 C67 C73A N11A -177.2(6) . . . . ?
N9 C67 C73A C74A 179.1(8) . . . . ?
C66 C67 C73A C74A -3.9(18) . . . . ?
N11A C73A C74A C75A 0.0(3) . . . . ?
C67 C73A C74A C75A -172.7(19) . . . . ?
C73A C74A C75A C76A 0.1(7) . . . . ?
C74A C75A C76A C77A -0.2(9) . . . . ?
C73A N11A C77A C76A -0.1(7) . . . . ?
Zn3 N11A C77A C76A -172.5(14) . . . . ?
C75A C76A C77A N11A 0.2(9) . . . . ?
C66 C65 C78 C86 -61.4(5) . . . . ?
C64 C65 C78 C86 121.0(5) . . . . ?
C66 C65 C78 C79 113.4(4) . . . . ?
C64 C65 C78 C79 -64.2(5) . . . . ?
C86 C78 C79 C80 178.3(4) . . . . ?
C65 C78 C79 C80 3.5(5) . . . . ?
C86 C78 C79 C84 1.0(5) . . . . ?
C65 C78 C79 C84 -173.8(3) . . . . ?
C78 C79 C80 C81 -179.5(4) . . . . ?
C84 C79 C80 C81 -2.2(5) . . . . ?
C79 C80 C81 C82 1.4(6) . . . . ?
C80 C81 C82 C83 0.7(6) . . . . ?
C81 C82 C83 C84 -1.9(6) . . . . ?
C85 N12 C84 C83 -179.1(3) . . . . ?
C87 N12 C84 C83 -2.3(5) . . . . ?
C85 N12 C84 C79 -0.5(5) . . . . ?
C87 N12 C84 C79 176.3(3) . . . . ?
C82 C83 C84 N12 179.6(3) . . . . ?
C82 C83 C84 C79 1.1(5) . . . . ?
C80 C79 C84 N12 -177.6(3) . . . . ?
C78 C79 C84 N12 -0.3(5) . . . . ?
C80 C79 C84 C83 1.0(5) . . . . ?
C78 C79 C84 C83 178.3(3) . . . . ?
C84 N12 C85 C86 0.6(6) . . . . ?
C87 N12 C85 C86 -176.3(3) . . . . ?
C79 C78 C86 C85 -1.0(6) . . . . ?
C65 C78 C86 C85 173.9(4) . . . . ?
N12 C85 C86 C78 0.2(6) . . . . ?
C85 N12 C87 C88 -111.9(4) . . . . ?
C84 N12 C87 C88 71.2(4) . . . . ?
N12 C87 C88 C93 54.4(19) . . . . ?
N12 C87 C88 C93A 52(3) . . . . ?
N12 C87 C88 C89A -127(3) . . . . ?
N12 C87 C88 C89 -126(2) . . . . ?
C93 C88 C89 C90 -1(4) . . . . ?
C87 C88 C89 C90 179.1(17) . . . . ?
C88 C89 C90 C91 1(4) . . . . ?
C89 C90 C91 C92 1(2) . . . . ?
C90 C91 C92 C93 -2(2) . . . . ?
C89 C88 C93 C92 0(4) . . . . ?
C87 C88 C93 C92 -180.0(17) . . . . ?
C91 C92 C93 C88 1(3) . . . . ?
C93A C88 C89A C90A 0(7) . . . . ?
C87 C88 C89A C90A 178(3) . . . . ?
C88 C89A C90A C91A 2(6) . . . . ?
C89A C90A C91A C92A -2(4) . . . . ?
C90A C91A C92A C93A 0(4) . . . . ?
C89A C88 C93A C92A -1(7) . . . . ?
C87 C88 C93A C92A -179(3) . . . . ?
C91A C92A C93A C88 1(6) . . . . ?
